data_4317440
loop_
_publ_author_name
'Ruiyao Wang'
'Hugh D. Selby'
'Hui Liu'
'Michael D. Carducci'
'Tianzhu Jin'
'Zhiping Zheng'
'Jeffery W. Anthis'
'Richard J. Staples'

_publ_contact_author_address
;
      University of Arizona
      Department of Chemistry
      1306 E. University
      Tucson, AZ 85721-0041
      USA
;
_publ_contact_author_email zhiping@.arizona.edu
_publ_contact_author_fax 520-621-8407
_publ_contact_author_name 'Dr. Zhiping Zheng'
_publ_contact_author_phone 520-621-6495
_publ_section_title
;
 Halide-Templated Assembly of Polynuclear Lanthanide-Hydroxo Complexes
;
_journal_name_full 'Inorganic Chemistry'
_journal_page_first 278
_journal_page_last 286
_journal_paper_doi 10.1021/ic010859x
_journal_volume 41
_journal_year 2002
_chemical_formula_analytical 'C72 H96 Cl10 Dy12 I2 N8 O94'
_chemical_formula_moiety '(C72 H96 Dy12 O44 N8 I2), Cl2, (Cl O4)8, O18'
_chemical_formula_sum 'C72 H96 Cl10 Dy12 I2 N8 O94'
_chemical_formula_weight 5135.87
_chemical_name_common DY-TYR-I
_chemical_name_systematic
;
  ?
;
_space_group_IT_number 79
_symmetry_cell_setting tetragonal
_symmetry_Int_Tables_number 79
_symmetry_space_group_name_Hall 'I 4'
_symmetry_space_group_name_H-M 'I 4'
_atom_sites_solution_hydrogens geom
_atom_sites_solution_primary direct
_atom_sites_solution_secondary difmap
_audit_creation_method SHELXL-97
_cell_angle_alpha 90.00
_cell_angle_beta 90.00
_cell_angle_gamma 90.00
_cell_formula_units_Z 2
_cell_length_a 16.5767(18)
_cell_length_b 16.5767(18)
_cell_length_c 31.602(7)
_cell_measurement_reflns_used 474
_cell_measurement_temperature 170(2)
_cell_measurement_theta_max 29.10
_cell_measurement_theta_min 2.162
_cell_volume 8684(2)
_computing_cell_refinement 'Bruker SMART'
_computing_data_collection 'Bruker SMART'
_computing_data_reduction 'Bruker SHELXTL'
_computing_molecular_graphics 'Bruker SHELXTL'
_computing_publication_material 'Bruker SHELXTL'
_computing_structure_refinement 'SHELXL-97 (Sheldrick, 1997)'
_computing_structure_solution 'SHELXS-97 (Sheldrick, 1990)'
_diffrn_ambient_temperature 170(2)
_diffrn_measured_fraction_theta_full 0.953
_diffrn_measured_fraction_theta_max 0.953
_diffrn_measurement_device_type 'CCD area detector'
_diffrn_measurement_method 'phi and omega scans'
_diffrn_measurement_specimen_support 'glass fiber'
_diffrn_radiation_monochromator graphite
_diffrn_radiation_source 'fine-focus sealed tube'
_diffrn_radiation_type MoK\a
_diffrn_radiation_wavelength 0.71073
_diffrn_reflns_av_R_equivalents 0.0598
_diffrn_reflns_av_sigmaI/netI 0.0730
_diffrn_reflns_limit_h_max 22
_diffrn_reflns_limit_h_min -20
_diffrn_reflns_limit_k_max 19
_diffrn_reflns_limit_k_min -22
_diffrn_reflns_limit_l_max 43
_diffrn_reflns_limit_l_min -43
_diffrn_reflns_number 41354
_diffrn_reflns_theta_full 29.46
_diffrn_reflns_theta_max 29.46
_diffrn_reflns_theta_min 2.16
_exptl_absorpt_coefficient_mu 5.692
_exptl_absorpt_correction_T_max 0.5999
_exptl_absorpt_correction_T_min 0.2800
_exptl_absorpt_correction_type multi-scan
_exptl_absorpt_process_details 'SADABS (Sheldrick 1997)'
_exptl_crystal_colour colorless
_exptl_crystal_density_diffrn 1.964
_exptl_crystal_density_method 'not measured'
_exptl_crystal_description block
_exptl_crystal_F_000 4808
_exptl_crystal_size_max .3
_exptl_crystal_size_mid .1
_exptl_crystal_size_min .1
_refine_diff_density_max 3.057
_refine_diff_density_min -1.649
_refine_diff_density_rms 0.273
_refine_ls_abs_structure_details 'Flack H D (1983), Acta Cryst. A39, 876-881'
_refine_ls_abs_structure_Flack 0.00(2)
_refine_ls_extinction_method none
_refine_ls_goodness_of_fit_ref 1.055
_refine_ls_hydrogen_treatment mixed
_refine_ls_matrix_type full
_refine_ls_number_parameters 446
_refine_ls_number_reflns 11255
_refine_ls_number_restraints 4
_refine_ls_restrained_S_all 1.055
_refine_ls_R_factor_all 0.1001
_refine_ls_R_factor_gt 0.0526
_refine_ls_shift/su_max 0.005
_refine_ls_shift/su_mean 0.000
_refine_ls_structure_factor_coef Fsqd
_refine_ls_weighting_details 'calc w=1/[\s^2^(Fo^2^)+(0.0811P)^2^+56.4838P] where P=(Fo^2^+2Fc^2^)/3'
_refine_ls_weighting_scheme calc
_refine_ls_wR_factor_gt 0.1266
_refine_ls_wR_factor_ref 0.1534
_reflns_number_gt 7967
_reflns_number_total 11255
_reflns_threshold_expression I>2sigma(I)
_cod_data_source_file ic010859x_6.cif
_cod_data_source_block cmpd6
_cod_depositor_comments
;
The following automatic conversions were performed:

'_symmetry_cell_setting' value 'Tetragonal' changed to 'tetragonal'
according to the built-in table from CIF Core dictionary named
'cif_core.dic' version 2.4.1 from 2010-06-29.

Automatic conversion script
Id: cif_fix_values 1646 2011-03-28 12:23:43Z adriana 
;
_cod_database_code 4317440

loop_
_symmetry_equiv_pos_as_xyz
'x, y, z'
'-x, -y, z'
'-y, x, z'
'y, -x, z'
'x+1/2, y+1/2, z+1/2'
'-x+1/2, -y+1/2, z+1/2'
'-y+1/2, x+1/2, z+1/2'
'y+1/2, -x+1/2, z+1/2'

loop_
_atom_site_label
_atom_site_type_symbol
_atom_site_fract_x
_atom_site_fract_y
_atom_site_fract_z
_atom_site_U_iso_or_equiv
_atom_site_adp_type
_atom_site_occupancy
_atom_site_symmetry_multiplicity
_atom_site_calc_flag
_atom_site_refinement_flags
_atom_site_disorder_assembly
_atom_site_disorder_group
Dy1 Dy -0.04537(3) 0.84169(3) 1.14148(2) 0.02596(12) Uani 1 1 d . . .
I2 I 0.0000 1.0000 1.27206(5) 0.0425(5) Uani 1 4 d S . .
I1 I 0.0000 1.0000 1.00862(5) 0.0325(4) Uani 1 4 d S . .
Dy3 Dy -0.22436(4) 0.85912(4) 1.081058(18) 0.03210(14) Uani 1 1 d . . .
Dy2 Dy -0.24373(4) 0.88248(4) 1.201372(18) 0.03546(15) Uani 1 1 d . . .
O2M O -0.1820(5) 0.8067(5) 1.1464(3) 0.0301(18) Uani 1 1 d . . .
H2ME H -0.1910 0.7473 1.1490 0.036 Uiso 1 1 calc R . .
O1M O -0.1136(5) 0.9395(5) 1.0992(2) 0.0309(19) Uani 1 1 d . . .
H1MD H -0.0814 0.9578 1.0741 0.037 Uiso 1 1 calc R . .
O3M O -0.1118(5) 0.9353(5) 1.1831(2) 0.0273(18) Uani 1 1 d . . .
H3MD H -0.0797 0.9526 1.2083 0.033 Uiso 1 1 calc R . .
O4M O -0.2607(5) 0.9484(5) 1.1357(2) 0.0289(18) Uani 1 1 d . . .
H4MD H -0.3156 0.9723 1.1319 0.035 Uiso 1 1 calc R . .
O3A O -0.2626(7) 0.7235(7) 1.0704(4) 0.055(3) Uani 1 1 d . . .
O2B O -0.3778(7) 0.9382(8) 1.2149(4) 0.062(3) Uani 1 1 d . . .
O1Y O -0.0373(6) 0.7695(5) 1.2054(3) 0.038(2) Uani 1 1 d . . .
O1Z O -0.1443(7) 0.8045(6) 1.2416(3) 0.044(2) Uani 1 1 d . . .
C11 C -0.0766(9) 0.7771(9) 1.2395(4) 0.036(3) Uani 1 1 d . . .
O2Z O -0.2443(6) 0.9806(6) 1.0397(3) 0.040(2) Uani 1 1 d . . .
N21 N -0.1669(7) 0.8353(8) 1.0073(3) 0.041(3) Uani 1 1 d . . .
H21A H -0.2095 0.8233 0.9897 0.049 Uiso 1 1 calc R . .
H21B H -0.1454 0.8833 0.9981 0.049 Uiso 1 1 calc R . .
C13 C -0.0718(12) 0.7886(12) 1.3218(6) 0.061(5) Uani 1 1 d . . .
H13A H -0.0783 0.8475 1.3176 0.073 Uiso 1 1 calc R . .
H13B H -0.1264 0.7653 1.3254 0.073 Uiso 1 1 calc R . .
N11 N 0.0541(8) 0.7726(9) 1.2748(3) 0.049(3) Uani 1 1 d . . .
H11A H 0.0834 0.7412 1.2932 0.059 Uiso 1 1 calc R . .
H11B H 0.0615 0.8254 1.2829 0.059 Uiso 1 1 calc R . .
C12 C -0.0340(10) 0.7528(9) 1.2815(4) 0.047(4) Uani 1 1 d . . .
H12A H -0.0381 0.6928 1.2839 0.056 Uiso 1 1 calc R . .
C14 C -0.0286(11) 0.7761(11) 1.3591(4) 0.051(4) Uani 1 1 d . . .
C15 C -0.0279(13) 0.7081(14) 1.3802(7) 0.079(6) Uani 1 1 d . . .
H15A H -0.0554 0.6629 1.3688 0.095 Uiso 1 1 calc R . .
C16 C 0.0137(15) 0.6990(16) 1.4209(6) 0.081(7) Uani 1 1 d . . .
H16A H 0.0084 0.6500 1.4362 0.097 Uiso 1 1 calc R . .
C17 C 0.0557(15) 0.7542(18) 1.4357(5) 0.082(7) Uani 1 1 d . . .
C18 C 0.0602(16) 0.8255(18) 1.4182(6) 0.103(10) Uani 1 1 d . . .
H18A H 0.0893 0.8685 1.4310 0.124 Uiso 1 1 calc R . .
C19 C 0.0162(15) 0.8358(16) 1.3765(5) 0.087(7) Uani 1 1 d . . .
H19A H 0.0202 0.8859 1.3621 0.105 Uiso 1 1 calc R . .
O2Y O -0.2150(6) 1.0913(5) 1.0762(3) 0.036(2) Uani 1 1 d . . .
C21 C -0.2270(9) 1.0547(9) 1.0419(4) 0.038(3) Uani 1 1 d . . .
C24 C -0.1015(10) 0.7933(10) 0.9215(4) 0.048(4) Uani 1 1 d . . .
C25 C -0.1191(12) 0.8687(12) 0.9041(5) 0.065(5) Uani 1 1 d . . .
H25A H -0.0979 0.9159 0.9170 0.078 Uiso 1 1 calc R . .
C26 C -0.1666(13) 0.8758(13) 0.8688(5) 0.075(6) Uani 1 1 d . . .
H26A H -0.1745 0.9278 0.8569 0.089 Uiso 1 1 calc R . .
C27 C -0.2044(11) 0.8086(12) 0.8494(5) 0.055(4) Uani 1 1 d . . .
C28 C -0.1952(14) 0.7398(13) 0.8679(6) 0.079(6) Uani 1 1 d . . .
H28A H -0.2259 0.6952 0.8580 0.095 Uiso 1 1 calc R . .
C29 C -0.1404(14) 0.7268(12) 0.9032(5) 0.074(6) Uani 1 1 d . . .
H29A H -0.1312 0.6740 0.9137 0.089 Uiso 1 1 calc R . .
C22 C -0.1076(9) 0.7748(9) 1.0014(4) 0.041(3) Uani 1 1 d . . .
H22A H -0.1358 0.7217 0.9991 0.049 Uiso 1 1 calc R . .
O2A O -0.3055(9) 0.7843(9) 1.2474(5) 0.086(5) Uani 1 1 d . . .
O3 O -0.3605(8) 0.8617(8) 1.0602(5) 0.084(5) Uani 1 1 d . . .
C23 C -0.0558(9) 0.7847(11) 0.9631(4) 0.047(4) Uani 1 1 d . . .
H23A H -0.0195 0.7375 0.9610 0.056 Uiso 1 1 calc R . .
H23B H -0.0216 0.8331 0.9670 0.056 Uiso 1 1 calc R . .
O1T O 0.0958(11) 0.7464(15) 1.4734(4) 0.139(9) Uani 1 1 d . . .
H1T H 0.1232 0.7037 1.4732 0.208 Uiso 1 1 calc R . .
O2T O -0.2569(11) 0.8157(10) 0.8160(4) 0.096(5) Uani 1 1 d . . .
H2TA H -0.2405 0.7874 0.7957 0.144 Uiso 1 1 calc R . .
O23B O -0.3472(9) 0.8046(9) 1.1603(4) 0.077(4) Uiso 1 1 d . . .
Cl1I Cl -0.5000 0.5000 1.0173(9) 0.267(16) Uani 1 4 d SD . .
O1I O -0.504(3) 0.4044(9) 1.0025(10) 0.23(2) Uani 0.75 1 d PD . .
O2I O -0.5000 0.5000 1.0696(8) 0.150(18) Uani 1 4 d SD . .
Cl2F Cl -0.0043(10) 0.5254(7) 1.0004(4) 0.098(4) Uiso 0.50 1 d P . .
O13F O -0.062(4) 0.446(3) 0.9987(17) 0.168(19) Uiso 0.50 1 d P . .
O8F O -0.010(4) 0.562(4) 0.9557(19) 0.088(18) Uiso 0.25 1 d P . .
Cl3F Cl -0.4171(9) 1.1176(9) 1.1523(4) 0.136(6) Uiso 0.659(18) 1 d P . .
O6F O -0.497(2) 1.1423(19) 1.1323(10) 0.097(10) Uiso 0.50 1 d P . .
O10F O -0.415(2) 1.018(2) 1.1106(11) 0.100(10) Uiso 0.50 1 d P . .
O9F O -0.4259(19) 1.098(2) 1.2081(10) 0.096(9) Uiso 0.50 1 d P . .
Cl4I Cl -0.4207(11) 1.1679(12) 1.1869(6) 0.089(7) Uiso 0.341(18) 1 d P . .
Cl5I Cl -0.3092(18) 0.1839(18) 0.4504(9) 0.104(8) Uiso 0.25 1 d P . .
Cl6I Cl -0.860(4) 0.888(4) 0.6524(19) 0.22(2) Uiso 0.25 1 d P . .
Cl7I Cl -0.758(3) -0.028(3) 0.5779(14) 0.184(18) Uiso 0.25 1 d P . .
O8W O -0.871(8) -0.052(7) 0.570(4) 0.19(5) Uiso 0.25 1 d P . .
O1W O -0.1642(16) 0.5977(17) 1.0564(9) 0.166(9) Uiso 1 1 d . . .
O2W O -0.5000 -0.5000 0.287(2) 0.18(2) Uiso 1 4 d S . .
O3W O -0.6459(16) 0.3021(16) 0.9960(8) 0.157(9) Uiso 1 1 d . . .
O4W O -0.952(4) 0.223(4) 0.777(2) 0.098(19) Uiso 0.25 1 d P . .
O5W O -0.826(4) 0.033(4) 0.5991(19) 0.087(17) Uiso 0.25 1 d P . .
O6W O -0.435(3) 1.102(3) 1.1075(16) 0.066(13) Uiso 0.25 1 d P . .
O7W O -0.209(5) 0.693(5) 1.065(2) 0.11(2) Uiso 0.25 1 d P . .
O9W O -0.464(6) -0.567(5) 0.264(3) 0.14(3) Uiso 0.25 1 d P . .
O10W O -0.365(2) 1.185(2) 1.1566(11) 0.106(11) Uiso 0.50 1 d P . .
O11W O -0.0688(19) 0.499(2) 1.3124(9) 0.195(12) Uiso 1 1 d . . .

loop_
_atom_site_aniso_label
_atom_site_aniso_U_11
_atom_site_aniso_U_22
_atom_site_aniso_U_33
_atom_site_aniso_U_23
_atom_site_aniso_U_13
_atom_site_aniso_U_12
Dy1 0.0280(3) 0.0298(3) 0.02005(18) 0.0019(2) -0.0003(2) 0.0001(2)
I2 0.0541(8) 0.0541(8) 0.0193(8) 0.000 0.000 0.000
I1 0.0383(6) 0.0383(6) 0.0210(7) 0.000 0.000 0.000
Dy3 0.0320(3) 0.0352(3) 0.0292(3) -0.0010(3) -0.0033(3) -0.0039(3)
Dy2 0.0347(3) 0.0429(4) 0.0288(3) 0.0039(3) 0.0078(3) -0.0048(3)
O2M 0.034(5) 0.037(5) 0.020(4) 0.001(3) 0.001(3) 0.001(4)
O1M 0.034(5) 0.040(5) 0.019(4) 0.003(3) 0.001(3) 0.005(4)
O3M 0.029(5) 0.031(5) 0.023(4) 0.001(3) 0.003(3) -0.008(4)
O4M 0.025(4) 0.040(5) 0.022(4) -0.001(3) 0.007(3) 0.000(4)
O3A 0.062(8) 0.034(6) 0.070(7) -0.008(5) -0.014(6) -0.009(5)
O2B 0.033(6) 0.083(9) 0.069(7) -0.005(6) 0.010(5) 0.001(6)
O1Y 0.045(5) 0.042(5) 0.026(4) 0.014(4) -0.001(4) 0.004(4)
O1Z 0.055(7) 0.049(6) 0.029(4) 0.014(4) 0.011(4) 0.001(5)
C11 0.040(9) 0.035(8) 0.033(7) 0.003(5) 0.008(6) -0.008(6)
O2Z 0.040(6) 0.042(6) 0.037(5) 0.004(4) -0.007(4) 0.005(5)
N21 0.038(7) 0.057(8) 0.028(5) -0.008(5) -0.002(4) 0.003(6)
C13 0.060(12) 0.061(12) 0.062(11) 0.004(9) 0.014(9) 0.000(9)
N11 0.044(8) 0.074(10) 0.028(5) 0.010(5) -0.004(5) 0.013(7)
C12 0.070(11) 0.036(8) 0.034(7) 0.007(6) -0.004(6) -0.002(7)
C14 0.062(11) 0.073(12) 0.019(6) 0.003(6) 0.006(6) 0.005(9)
C15 0.079(15) 0.083(15) 0.076(13) 0.028(11) -0.010(11) -0.001(12)
C16 0.090(17) 0.105(19) 0.048(10) 0.027(11) 0.011(10) 0.002(14)
C17 0.095(17) 0.12(2) 0.027(8) 0.031(10) 0.000(9) 0.041(15)
C18 0.107(19) 0.14(2) 0.059(12) -0.024(14) -0.047(12) 0.059(18)
C19 0.106(18) 0.12(2) 0.034(8) 0.018(10) -0.008(10) 0.029(15)
O2Y 0.043(5) 0.037(5) 0.028(4) 0.000(4) -0.002(4) 0.002(4)
C21 0.033(8) 0.044(9) 0.036(7) -0.002(6) -0.009(5) 0.006(6)
C24 0.062(11) 0.063(11) 0.018(5) -0.019(6) -0.006(6) -0.005(8)
C25 0.070(12) 0.076(14) 0.049(9) -0.014(9) 0.004(8) -0.021(10)
C26 0.096(16) 0.081(14) 0.046(9) 0.011(9) -0.034(10) -0.014(12)
C27 0.067(12) 0.066(12) 0.033(7) -0.002(7) -0.008(7) 0.007(9)
C28 0.103(17) 0.072(14) 0.062(11) -0.012(10) -0.039(11) -0.038(12)
C29 0.127(19) 0.057(12) 0.039(8) 0.002(7) -0.017(10) -0.023(11)
C22 0.044(8) 0.050(9) 0.028(6) -0.015(6) -0.014(5) 0.000(7)
O2A 0.076(10) 0.082(10) 0.100(10) 0.043(8) 0.026(8) -0.032(8)
O3 0.041(7) 0.065(9) 0.145(14) -0.017(8) -0.018(8) -0.002(6)
C23 0.044(9) 0.079(11) 0.017(6) -0.025(6) -0.008(5) -0.004(8)
O1T 0.105(13) 0.27(3) 0.042(7) 0.031(11) -0.028(8) 0.073(15)
O2T 0.126(14) 0.099(12) 0.062(8) -0.008(8) -0.035(8) -0.008(10)
Cl1I 0.26(3) 0.26(3) 0.27(4) 0.000 0.000 0.000
O1I 0.21(4) 0.21(4) 0.27(5) -0.16(4) 0.03(4) 0.01(4)
O2I 0.19(3) 0.19(3) 0.07(2) 0.000 0.000 0.000

loop_
_atom_type_symbol
_atom_type_description
_atom_type_scat_dispersion_real
_atom_type_scat_dispersion_imag
_atom_type_scat_source
C C 0.0033 0.0016 'International Tables Vol C Tables 4.2.6.8 and 6.1.1.4'
H H 0.0000 0.0000 'International Tables Vol C Tables 4.2.6.8 and 6.1.1.4'
N N 0.0061 0.0033 'International Tables Vol C Tables 4.2.6.8 and 6.1.1.4'
O O 0.0106 0.0060 'International Tables Vol C Tables 4.2.6.8 and 6.1.1.4'
Cl Cl 0.1484 0.1585 'International Tables Vol C Tables 4.2.6.8 and 6.1.1.4'
I I -0.4742 1.8119 'International Tables Vol C Tables 4.2.6.8 and 6.1.1.4'
Dy Dy -0.1892 4.4098 'International Tables Vol C Tables 4.2.6.8 and 6.1.1.4'

loop_
_geom_angle_atom_site_label_1
_geom_angle_atom_site_label_2
_geom_angle_atom_site_label_3
_geom_angle
_geom_angle_site_symmetry_1
_geom_angle_site_symmetry_3
_geom_angle_publ_flag
O3M Dy1 O1M 118.2(3) . 3_665 ?
O3M Dy1 O2M 70.6(3) . . ?
O1M Dy1 O2M 147.7(3) 3_665 . ?
O3M Dy1 O4M 148.9(3) . 3_665 ?
O1M Dy1 O4M 70.7(3) 3_665 3_665 ?
O2M Dy1 O4M 119.3(3) . 3_665 ?
O3M Dy1 O1Y 83.1(3) . . ?
O1M Dy1 O1Y 127.8(3) 3_665 . ?
O2M Dy1 O1Y 82.7(3) . . ?
O4M Dy1 O1Y 70.1(3) 3_665 . ?
O3M Dy1 O3M 80.4(4) . 3_665 ?
O1M Dy1 O3M 68.6(2) 3_665 3_665 ?
O2M Dy1 O3M 141.8(3) . 3_665 ?
O4M Dy1 O3M 75.6(3) 3_665 3_665 ?
O1Y Dy1 O3M 69.3(3) . 3_665 ?
O3M Dy1 O1M 68.7(2) . . ?
O1M Dy1 O1M 79.5(4) 3_665 . ?
O2M Dy1 O1M 75.4(3) . . ?
O4M Dy1 O1M 140.6(3) 3_665 . ?
O1Y Dy1 O1M 148.7(3) . . ?
O3M Dy1 O1M 116.9(3) 3_665 . ?
O3M Dy1 O2Y 127.0(3) . 3_665 ?
O1M Dy1 O2Y 82.5(3) 3_665 3_665 ?
O2M Dy1 O2Y 69.6(3) . 3_665 ?
O4M Dy1 O2Y 82.3(3) 3_665 3_665 ?
O1Y Dy1 O2Y 124.0(3) . 3_665 ?
O3M Dy1 O2Y 148.1(3) 3_665 3_665 ?
O1M Dy1 O2Y 68.5(3) . 3_665 ?
O3M Dy1 Dy3 81.6(2) . . ?
O1M Dy1 Dy3 107.2(2) 3_665 . ?
O2M Dy1 Dy3 41.0(2) . . ?
O4M Dy1 Dy3 126.3(2) 3_665 . ?
O1Y Dy1 Dy3 123.5(2) . . ?
O3M Dy1 Dy3 156.2(2) 3_665 . ?
O1M Dy1 Dy3 41.0(2) . . ?
O2Y Dy1 Dy3 45.6(2) 3_665 . ?
O3M Dy1 Dy2 108.8(2) . 3_665 ?
O1M Dy1 Dy2 82.0(2) 3_665 3_665 ?
O2M Dy1 Dy2 126.5(2) . 3_665 ?
O4M Dy1 Dy2 40.5(2) 3_665 3_665 ?
O1Y Dy1 Dy2 45.8(2) . 3_665 ?
O3M Dy1 Dy2 42.2(2) 3_665 3_665 ?
O1M Dy1 Dy2 156.9(2) . 3_665 ?
O2Y Dy1 Dy2 122.7(2) 3_665 3_665 ?
Dy3 Dy1 Dy2 161.31(2) . 3_665 ?
O3M Dy1 Dy3 150.2(2) . 3_665 ?
O1M Dy1 Dy3 35.8(2) 3_665 3_665 ?
O2M Dy1 Dy3 138.5(2) . 3_665 ?
O4M Dy1 Dy3 36.24(19) 3_665 3_665 ?
O1Y Dy1 Dy3 103.8(2) . 3_665 ?
O3M Dy1 Dy3 75.4(2) 3_665 3_665 ?
O1M Dy1 Dy3 107.4(2) . 3_665 ?
O2Y Dy1 Dy3 73.2(2) 3_665 3_665 ?
Dy3 Dy1 Dy3 115.75(3) . 3_665 ?
Dy2 Dy1 Dy3 62.54(2) 3_665 3_665 ?
O3M Dy1 Dy2 36.6(2) . . ?
O1M Dy1 Dy2 150.4(2) 3_665 . ?
O2M Dy1 Dy2 35.5(2) . . ?
O4M Dy1 Dy2 138.62(19) 3_665 . ?
O1Y Dy1 Dy2 73.5(2) . . ?
O3M Dy1 Dy2 109.0(2) 3_665 . ?
O1M Dy1 Dy2 75.6(2) . . ?
O2Y Dy1 Dy2 102.7(2) 3_665 . ?
Dy3 Dy1 Dy2 62.32(2) . . ?
Dy2 Dy1 Dy2 116.89(3) 3_665 . ?
Dy3 Dy1 Dy2 173.09(2) 3_665 . ?
O1M Dy3 O2M 76.1(3) . . ?
O1M Dy3 O3 144.2(4) . . ?
O2M Dy3 O3 122.8(5) . . ?
O1M Dy3 O4M 70.3(3) . . ?
O2M Dy3 O4M 70.4(3) . . ?
O3 Dy3 O4M 87.1(4) . . ?
O1M Dy3 O3A 142.0(4) . . ?
O2M Dy3 O3A 81.6(3) . . ?
O3 Dy3 O3A 73.7(5) . . ?
O4M Dy3 O3A 129.4(4) . . ?
O1M Dy3 O2Z 76.5(3) . . ?
O2M Dy3 O2Z 145.4(3) . . ?
O3 Dy3 O2Z 72.7(4) . . ?
O4M Dy3 O2Z 80.7(3) . . ?
O3A Dy3 O2Z 132.7(4) . . ?
O1M Dy3 O2Y 66.9(3) . 3_665 ?
O2M Dy3 O2Y 67.2(3) . 3_665 ?
O3 Dy3 O2Y 146.0(4) . 3_665 ?
O4M Dy3 O2Y 125.0(3) . 3_665 ?
O3A Dy3 O2Y 76.3(4) . 3_665 ?
O2Z Dy3 O2Y 119.3(3) . 3_665 ?
O1M Dy3 N21 91.1(3) . . ?
O2M Dy3 N21 129.4(3) . . ?
O3 Dy3 N21 96.0(5) . . ?
O4M Dy3 N21 149.8(4) . . ?
O3A Dy3 N21 79.7(4) . . ?
O2Z Dy3 N21 71.7(4) . . ?
O2Y Dy3 N21 62.8(3) 3_665 . ?
O1M Dy3 O7W 122.1(17) . . ?
O2M Dy3 O7W 76.9(16) . . ?
O3 Dy3 O7W 93.0(17) . . ?
O4M Dy3 O7W 140.7(16) . . ?
O3A Dy3 O7W 20.9(16) . . ?
O2Z Dy3 O7W 136.5(16) . . ?
O2Y Dy3 O7W 55.6(17) 3_665 . ?
N21 Dy3 O7W 69.2(16) . . ?
O1M Dy3 Dy1 42.0(2) . . ?
O2M Dy3 Dy1 40.9(2) . . ?
O3 Dy3 Dy1 163.2(4) . . ?
O4M Dy3 Dy1 82.5(2) . . ?
O3A Dy3 Dy1 103.0(3) . . ?
O2Z Dy3 Dy1 118.2(2) . . ?
O2Y Dy3 Dy1 42.46(19) 3_665 . ?
N21 Dy3 Dy1 99.6(3) . . ?
O7W Dy3 Dy1 86.8(17) . . ?
O1M Dy3 Dy1 35.6(2) . 4_465 ?
O2M Dy3 Dy1 76.8(2) . 4_465 ?
O3 Dy3 Dy1 113.8(3) . 4_465 ?
O4M Dy3 Dy1 36.1(2) . 4_465 ?
O3A Dy3 Dy1 157.7(3) . 4_465 ?
O2Z Dy3 Dy1 68.6(2) . 4_465 ?
O2Y Dy3 Dy1 100.0(2) 3_665 4_465 ?
N21 Dy3 Dy1 118.6(3) . 4_465 ?
O7W Dy3 Dy1 149.8(17) . 4_465 ?
Dy1 Dy3 Dy1 63.44(2) . 4_465 ?
O1M Dy3 Dy2 76.4(2) . . ?
O2M Dy3 Dy2 36.0(2) . . ?
O3 Dy3 Dy2 101.3(4) . . ?
O4M Dy3 Dy2 35.6(2) . . ?
O3A Dy3 Dy2 102.4(3) . . ?
O2Z Dy3 Dy2 116.1(2) . . ?
O2Y Dy3 Dy2 100.49(19) 3_665 . ?
N21 Dy3 Dy2 162.5(3) . . ?
O7W Dy3 Dy2 106.8(15) . . ?
Dy1 Dy3 Dy2 62.849(19) . . ?
Dy1 Dy3 Dy2 56.133(17) 4_465 . ?
O4M Dy2 O2M 69.7(3) . . ?
O4M Dy2 O2A 142.3(4) . . ?
O2M Dy2 O2A 105.5(5) . . ?
O4M Dy2 O3M 74.4(3) . . ?
O2M Dy2 O3M 68.2(3) . . ?
O2A Dy2 O3M 140.4(4) . . ?
O4M Dy2 O2B 82.6(3) . . ?
O2M Dy2 O2B 136.0(3) . . ?
O2A Dy2 O2B 76.3(5) . . ?
O3M Dy2 O2B 136.5(4) . . ?
O4M Dy2 O1Z 141.3(3) . . ?
O2M Dy2 O1Z 79.1(3) . . ?
O2A Dy2 O1Z 67.5(4) . . ?
O3M Dy2 O1Z 73.0(3) . . ?
O2B Dy2 O1Z 136.0(4) . . ?
O4M Dy2 O23B 72.7(4) . . ?
O2M Dy2 O23B 69.2(4) . . ?
O2A Dy2 O23B 71.0(5) . . ?
O3M Dy2 O23B 132.8(4) . . ?
O2B Dy2 O23B 70.3(4) . . ?
O1Z Dy2 O23B 117.2(4) . . ?
O4M Dy2 N11 128.2(3) . 4_465 ?
O2M Dy2 N11 146.5(4) . 4_465 ?
O2A Dy2 N11 77.0(5) . 4_465 ?
O3M Dy2 N11 88.4(4) . 4_465 ?
O2B Dy2 N11 77.4(4) . 4_465 ?
O1Z Dy2 N11 71.1(4) . 4_465 ?
O23B Dy2 N11 138.8(4) . 4_465 ?
O4M Dy2 O1Y 66.0(3) . 4_465 ?
O2M Dy2 O1Y 121.7(3) . 4_465 ?
O2A Dy2 O1Y 132.7(4) . 4_465 ?
O3M Dy2 O1Y 64.9(3) . 4_465 ?
O2B Dy2 O1Y 72.1(4) . 4_465 ?
O1Z Dy2 O1Y 116.3(3) . 4_465 ?
O23B Dy2 O1Y 126.5(4) . 4_465 ?
N11 Dy2 O1Y 62.5(3) 4_465 4_465 ?
O4M Dy2 Dy1 40.2(2) . 4_465 ?
O2M Dy2 Dy1 80.9(2) . 4_465 ?
O2A Dy2 Dy1 173.5(4) . 4_465 ?
O3M Dy2 Dy1 41.2(2) . 4_465 ?
O2B Dy2 Dy1 99.6(3) . 4_465 ?
O1Z Dy2 Dy1 113.9(2) . 4_465 ?
O23B Dy2 Dy1 112.6(3) . 4_465 ?
N11 Dy2 Dy1 97.3(3) 4_465 4_465 ?
O1Y Dy2 Dy1 40.84(18) 4_465 4_465 ?
O4M Dy2 Dy3 35.5(2) . . ?
O2M Dy2 Dy3 35.4(2) . . ?
O2A Dy2 Dy3 124.4(4) . . ?
O3M Dy2 Dy3 74.04(19) . . ?
O2B Dy2 Dy3 106.8(3) . . ?
O1Z Dy2 Dy3 113.9(2) . . ?
O23B Dy2 Dy3 59.5(3) . . ?
N11 Dy2 Dy3 158.5(3) 4_465 . ?
O1Y Dy2 Dy3 98.16(19) 4_465 . ?
Dy1 Dy2 Dy3 61.322(18) 4_465 . ?
O4M Dy2 Dy1 75.60(19) . . ?
O2M Dy2 Dy1 35.0(2) . . ?
O2A Dy2 Dy1 122.7(4) . . ?
O3M Dy2 Dy1 34.6(2) . . ?
O2B Dy2 Dy1 158.1(3) . . ?
O1Z Dy2 Dy1 65.7(2) . . ?
O23B Dy2 Dy1 103.8(3) . . ?
N11 Dy2 Dy1 115.2(3) 4_465 . ?
O1Y Dy2 Dy1 97.25(18) 4_465 . ?
Dy1 Dy2 Dy1 62.376(19) 4_465 . ?
Dy3 Dy2 Dy1 54.829(16) . . ?
Dy1 O2M Dy3 98.1(3) . . ?
Dy1 O2M Dy2 109.5(3) . . ?
Dy3 O2M Dy2 108.6(3) . . ?
Dy1 O2M H2ME 113.2 . . ?
Dy3 O2M H2ME 113.2 . . ?
Dy2 O2M H2ME 113.2 . . ?
Dy1 O1M Dy3 108.6(4) 4_465 . ?
Dy1 O1M Dy1 110.0(3) 4_465 . ?
Dy3 O1M Dy1 97.0(3) . . ?
Dy1 O1M H1MD 113.3 4_465 . ?
Dy3 O1M H1MD 113.3 . . ?
Dy1 O1M H1MD 113.3 . . ?
Dy1 O3M Dy1 110.8(3) . 4_465 ?
Dy1 O3M Dy2 108.8(3) . . ?
Dy1 O3M Dy2 96.7(3) 4_465 . ?
Dy1 O3M H3MD 113.1 . . ?
Dy1 O3M H3MD 113.1 4_465 . ?
Dy2 O3M H3MD 113.1 . . ?
Dy1 O4M Dy3 107.6(3) 4_465 . ?
Dy1 O4M Dy2 99.3(3) 4_465 . ?
Dy3 O4M Dy2 108.9(3) . . ?
Dy1 O4M H4MD 113.3 4_465 . ?
Dy3 O4M H4MD 113.3 . . ?
Dy2 O4M H4MD 113.3 . . ?
O7W O3A Dy3 105(5) . . ?
C11 O1Y Dy1 130.7(9) . . ?
C11 O1Y Dy2 124.1(9) . 3_665 ?
Dy1 O1Y Dy2 93.3(3) . 3_665 ?
C11 O1Z Dy2 142.4(8) . . ?
O1Z C11 O1Y 124.0(13) . . ?
O1Z C11 C12 118.1(12) . . ?
O1Y C11 C12 117.9(13) . . ?
C21 O2Z Dy3 138.3(8) . . ?
C22 N21 Dy3 119.3(8) . . ?
C22 N21 H21A 107.5 . . ?
Dy3 N21 H21A 107.5 . . ?
C22 N21 H21B 107.5 . . ?
Dy3 N21 H21B 107.5 . . ?
H21A N21 H21B 107.0 . . ?
C14 C13 C12 115.7(16) . . ?
C14 C13 H13A 108.4 . . ?
C12 C13 H13A 108.4 . . ?
C14 C13 H13B 108.4 . . ?
C12 C13 H13B 108.4 . . ?
H13A C13 H13B 107.4 . . ?
C12 N11 Dy2 120.0(8) . 3_665 ?
C12 N11 H11A 107.3 . . ?
Dy2 N11 H11A 107.3 3_665 . ?
C12 N11 H11B 107.3 . . ?
Dy2 N11 H11B 107.3 3_665 . ?
H11A N11 H11B 106.9 . . ?
N11 C12 C13 115.1(13) . . ?
N11 C12 C11 105.2(11) . . ?
C13 C12 C11 114.9(14) . . ?
N11 C12 H12A 107.0 . . ?
C13 C12 H12A 107.0 . . ?
C11 C12 H12A 107.0 . . ?
C15 C14 C19 114.5(17) . . ?
C15 C14 C13 124(2) . . ?
C19 C14 C13 121.1(17) . . ?
C14 C15 C16 123(2) . . ?
C14 C15 H15A 118.6 . . ?
C16 C15 H15A 118.6 . . ?
C17 C16 C15 121(2) . . ?
C17 C16 H16A 119.4 . . ?
C15 C16 H16A 119.4 . . ?
C16 C17 C18 123(2) . . ?
C16 C17 O1T 122(2) . . ?
C18 C17 O1T 115(3) . . ?
C17 C18 C19 116(2) . . ?
C17 C18 H18A 121.9 . . ?
C19 C18 H18A 121.9 . . ?
C14 C19 C18 122(2) . . ?
C14 C19 H19A 118.8 . . ?
C18 C19 H19A 118.8 . . ?
C21 O2Y Dy1 130.7(9) . 4_465 ?
C21 O2Y Dy3 123.4(9) . 4_465 ?
Dy1 O2Y Dy3 92.0(3) 4_465 4_465 ?
O2Y C21 O2Z 123.6(13) . . ?
O2Y C21 C22 115.8(13) . 4_465 ?
O2Z C21 C22 120.4(12) . 4_465 ?
C25 C24 C29 116.5(15) . . ?
C25 C24 C23 121.7(14) . . ?
C29 C24 C23 120.8(16) . . ?
C26 C25 C24 121.1(17) . . ?
C26 C25 H25A 119.4 . . ?
C24 C25 H25A 119.4 . . ?
C25 C26 C27 122.6(19) . . ?
C25 C26 H26A 118.7 . . ?
C27 C26 H26A 118.7 . . ?
C28 C27 O2T 119.9(18) . . ?
C28 C27 C26 116.5(15) . . ?
O2T C27 C26 123.1(17) . . ?
C27 C28 C29 123.5(17) . . ?
C27 C28 H28A 118.3 . . ?
C29 C28 H28A 118.3 . . ?
C24 C29 C28 119.2(18) . . ?
C24 C29 H29A 120.4 . . ?
C28 C29 H29A 120.4 . . ?
N21 C22 C23 115.4(13) . . ?
N21 C22 C21 107.3(10) . 3_665 ?
C23 C22 C21 110.3(12) . 3_665 ?
N21 C22 H22A 107.9 . . ?
C23 C22 H22A 107.9 . . ?
C21 C22 H22A 107.9 3_665 . ?
C22 C23 C24 115.1(13) . . ?
C22 C23 H23A 108.5 . . ?
C24 C23 H23A 108.5 . . ?
C22 C23 H23B 108.5 . . ?
C24 C23 H23B 108.5 . . ?
H23A C23 H23B 107.5 . . ?
C17 O1T H1T 109.5 . . ?
C27 O2T H2TA 109.5 . . ?
O1I Cl1I O1I 85.4(6) . 4_455 ?
O1I Cl1I O1I 147(2) . 2_465 ?
O1I Cl1I O1I 85.4(6) 4_455 2_465 ?
O1I Cl1I O1I 85.4(6) . 3_565 ?
O1I Cl1I O1I 147(2) 4_455 3_565 ?
O1I Cl1I O1I 85.4(6) 2_465 3_565 ?
O1I Cl1I O2I 106.5(12) . . ?
O1I Cl1I O2I 106.5(12) 4_455 . ?
O1I Cl1I O2I 106.5(12) 2_465 . ?
O1I Cl1I O2I 106.5(12) 3_565 . ?
Cl2F Cl2F O13F 104(4) 2_565 2_565 ?
Cl2F Cl2F O8F 114(2) 2_565 . ?
O13F Cl2F O8F 82(4) 2_565 . ?
Cl2F Cl2F O13F 46(3) 2_565 . ?
O13F Cl2F O13F 149(2) 2_565 . ?
O8F Cl2F O13F 105(3) . . ?
Cl2F Cl2F O8F 43.7(17) 2_565 2_565 ?
O13F Cl2F O8F 98(3) 2_565 2_565 ?
O8F Cl2F O8F 70(4) . 2_565 ?
O13F Cl2F O8F 58(3) . 2_565 ?
Cl2F O13F Cl2F 30.7(19) 2_565 . ?
Cl2F O13F O8F 57(3) 2_565 2_565 ?
Cl2F O13F O8F 73(3) . 2_565 ?
Cl2F O8F O13F 41(2) . 2_565 ?
Cl2F O8F Cl2F 22.5(12) . 2_565 ?
O13F O8F Cl2F 49(2) 2_565 2_565 ?
Cl4I Cl3F O10W 58.1(17) . . ?
Cl4I Cl3F O6W 150(3) . . ?
O10W Cl3F O6W 111(3) . . ?
Cl4I Cl3F O6F 97.4(17) . . ?
O10W Cl3F O6F 111(2) . . ?
O6W Cl3F O6F 58(2) . . ?
Cl4I Cl3F O9F 47.5(12) . . ?
O10W Cl3F O9F 95.4(19) . . ?
O6W Cl3F O9F 154(3) . . ?
O6F Cl3F O9F 112.6(18) . . ?
Cl4I Cl3F O10F 165.7(16) . . ?
O10W Cl3F O10F 132(2) . . ?
O6W Cl3F O10F 43(2) . . ?
O6F Cl3F O10F 88.0(17) . . ?
O9F Cl3F O10F 118.3(16) . . ?
O6W O6F Cl3F 59(2) . . ?
O6W O10F Cl3F 44(2) . . ?
Cl4I O9F Cl3F 49.5(14) . . ?
O9F Cl4I O10W 125(3) . . ?
O9F Cl4I Cl3F 83.0(19) . . ?
O10W Cl4I Cl3F 62.2(18) . . ?
O5W Cl7I O8W 61(4) . . ?
O9W O2W O9W 76(4) 4_545 . ?
O9W O2W O9W 121(9) 4_545 3_455 ?
O9W O2W O9W 76(4) . 3_455 ?
O9W O2W O9W 76(4) 4_545 2_445 ?
O9W O2W O9W 121(9) . 2_445 ?
O9W O2W O9W 76(4) 3_455 2_445 ?
O10F O6W O6F 125(4) . . ?
O10F O6W Cl3F 94(3) . . ?
O6F O6W Cl3F 63(2) . . ?
O3A O7W O1W 146(7) . . ?
O3A O7W Dy3 54(4) . . ?
O1W O7W Dy3 160(4) . . ?
O2W O9W O9W 52(2) . 3_455 ?
O2W O9W O9W 52(2) . 4_545 ?
O9W O9W O9W 90.000(17) 3_455 4_545 ?
Cl4I O10W Cl3F 59.6(18) . . ?

loop_
_geom_bond_atom_site_label_1
_geom_bond_atom_site_label_2
_geom_bond_distance
_geom_bond_site_symmetry_2
_geom_bond_publ_flag
Dy1 O3M 2.313(8) . ?
Dy1 O1M 2.327(9) 3_665 ?
Dy1 O2M 2.342(8) . ?
Dy1 O4M 2.345(8) 3_665 ?
Dy1 O1Y 2.351(8) . ?
Dy1 O3M 2.378(8) 3_665 ?
Dy1 O1M 2.386(8) . ?
Dy1 O2Y 2.391(9) 3_665 ?
Dy1 Dy3 3.5402(9) . ?
Dy1 Dy2 3.5887(9) 3_665 ?
Dy1 Dy3 3.7919(9) 3_665 ?
Dy1 Dy2 3.8536(9) . ?
Dy3 O1M 2.341(9) . ?
Dy3 O2M 2.347(8) . ?
Dy3 O3 2.352(13) . ?
Dy3 O4M 2.352(8) . ?
Dy3 O3A 2.360(10) . ?
Dy3 O2Z 2.423(9) . ?
Dy3 O2Y 2.529(9) 3_665 ?
Dy3 N21 2.549(10) . ?
Dy3 O7W 2.82(9) . ?
Dy3 Dy1 3.7919(9) 4_465 ?
Dy3 Dy2 3.8353(11) . ?
Dy2 O4M 2.362(8) . ?
Dy2 O2M 2.376(8) . ?
Dy2 O2A 2.411(11) . ?
Dy2 O3M 2.425(9) . ?
Dy2 O2B 2.444(11) . ?
Dy2 O1Z 2.450(10) . ?
Dy2 O23B 2.509(14) . ?
Dy2 N11 2.561(11) 4_465 ?
Dy2 O1Y 2.579(9) 4_465 ?
Dy2 Dy1 3.5887(9) 4_465 ?
O2M H2ME 1.0000 . ?
O1M Dy1 2.327(8) 4_465 ?
O1M H1MD 1.0000 . ?
O3M Dy1 2.378(8) 4_465 ?
O3M H3MD 1.0000 . ?
O4M Dy1 2.345(8) 4_465 ?
O4M H4MD 1.0000 . ?
O3A O7W 1.04(9) . ?
O1Y C11 1.267(16) . ?
O1Y Dy2 2.579(9) 3_665 ?
O1Z C11 1.213(18) . ?
C11 C12 1.554(19) . ?
O2Z C21 1.264(18) . ?
N21 C22 1.416(19) . ?
N21 H21A 0.9200 . ?
N21 H21B 0.9200 . ?
C13 C14 1.39(2) . ?
C13 C12 1.54(2) . ?
C13 H13A 0.9900 . ?
C13 H13B 0.9900 . ?
N11 C12 1.51(2) . ?
N11 Dy2 2.561(11) 3_665 ?
N11 H11A 0.9200 . ?
N11 H11B 0.9200 . ?
C12 H12A 1.0000 . ?
C14 C15 1.31(3) . ?
C14 C19 1.36(3) . ?
C15 C16 1.47(3) . ?
C15 H15A 0.9500 . ?
C16 C17 1.24(3) . ?
C16 H16A 0.9500 . ?
C17 C18 1.31(4) . ?
C17 O1T 1.37(2) . ?
C18 C19 1.52(2) . ?
C18 H18A 0.9500 . ?
C19 H19A 0.9500 . ?
O2Y C21 1.258(16) . ?
O2Y Dy1 2.391(8) 4_465 ?
O2Y Dy3 2.529(9) 4_465 ?
C21 C22 1.552(19) 4_465 ?
C24 C25 1.40(3) . ?
C24 C29 1.40(2) . ?
C24 C23 1.524(18) . ?
C25 C26 1.37(2) . ?
C25 H25A 0.9500 . ?
C26 C27 1.42(3) . ?
C26 H26A 0.9500 . ?
C27 C28 1.29(3) . ?
C27 O2T 1.37(2) . ?
C28 C29 1.45(3) . ?
C28 H28A 0.9500 . ?
C29 H29A 0.9500 . ?
C22 C23 1.49(2) . ?
C22 C21 1.552(19) 3_665 ?
C22 H22A 1.0000 . ?
C23 H23A 0.9900 . ?
C23 H23B 0.9900 . ?
O1T H1T 0.8400 . ?
O2T H2TA 0.8400 . ?
Cl1I O1I 1.654(10) . ?
Cl1I O1I 1.654(10) 4_455 ?
Cl1I O1I 1.654(10) 2_465 ?
Cl1I O1I 1.654(10) 3_565 ?
Cl1I O2I 1.655(10) . ?
Cl2F Cl2F 0.85(2) 2_565 ?
Cl2F O13F 1.20(6) 2_565 ?
Cl2F O8F 1.54(6) . ?
Cl2F O13F 1.63(6) . ?
Cl2F O8F 2.04(6) 2_565 ?
O13F Cl2F 1.20(6) 2_565 ?
O13F O8F 1.82(8) 2_565 ?
O8F O13F 1.82(8) 2_565 ?
O8F Cl2F 2.04(6) 2_565 ?
Cl3F Cl4I 1.38(2) . ?
Cl3F O10W 1.41(4) . ?
Cl3F O6W 1.47(5) . ?
Cl3F O6F 1.52(3) . ?
Cl3F O9F 1.80(4) . ?
Cl3F O10F 2.12(4) . ?
O6F O6W 1.45(6) . ?
O10F O6W 1.44(6) . ?
O9F Cl4I 1.33(3) . ?
Cl4I O10W 1.36(4) . ?
Cl7I O5W 1.66(7) . ?
Cl7I O8W 1.93(13) . ?
O1W O7W 1.76(9) . ?
O2W O9W 1.46(9) 4_545 ?
O2W O9W 1.46(9) . ?
O2W O9W 1.46(9) 3_455 ?
O2W O9W 1.46(9) 2_445 ?
O9W O9W 1.80(13) 3_455 ?
O9W O9W 1.80(13) 4_545 ?

loop_
_geom_hbond_atom_site_label_D
_geom_hbond_atom_site_label_H
_geom_hbond_atom_site_label_A
_geom_hbond_distance_DH
_geom_hbond_distance_HA
_geom_hbond_distance_DA
_geom_hbond_angle_DHA
_geom_hbond_site_symmetry_A
O1M H1MD I1 1.00 2.57 3.569(9) 178.1 .
N21 H21B I1 0.92 3.11 3.888(13) 143.7 .
O3M H3MD I2 1.00 2.53 3.534(9) 178.6 .
N11 H11B I2 0.92 3.09 3.875(14) 144.7 .

loop_
_geom_torsion_atom_site_label_1
_geom_torsion_atom_site_label_2
_geom_torsion_atom_site_label_3
_geom_torsion_atom_site_label_4
_geom_torsion
_geom_torsion_site_symmetry_1
_geom_torsion_site_symmetry_2
_geom_torsion_site_symmetry_3
_geom_torsion_site_symmetry_4
_geom_torsion_publ_flag
O3M Dy1 Dy3 O1M 67.2(3) . . . . ?
O1M Dy1 Dy3 O1M -49.8(4) 3_665 . . . ?
O2M Dy1 Dy3 O1M 137.3(4) . . . . ?
O4M Dy1 Dy3 O1M -128.1(4) 3_665 . . . ?
O1Y Dy1 Dy3 O1M 143.1(4) . . . . ?
O3M Dy1 Dy3 O1M 26.2(5) 3_665 . . . ?
O2Y Dy1 Dy3 O1M -110.1(4) 3_665 . . . ?
Dy2 Dy1 Dy3 O1M -167.4(3) 3_665 . . . ?
Dy3 Dy1 Dy3 O1M -87.3(3) 3_665 . . . ?
Dy2 Dy1 Dy3 O1M 100.1(3) . . . . ?
O3M Dy1 Dy3 O2M -70.1(4) . . . . ?
O1M Dy1 Dy3 O2M 172.9(4) 3_665 . . . ?
O4M Dy1 Dy3 O2M 94.6(4) 3_665 . . . ?
O1Y Dy1 Dy3 O2M 5.8(4) . . . . ?
O3M Dy1 Dy3 O2M -111.1(6) 3_665 . . . ?
O1M Dy1 Dy3 O2M -137.3(4) . . . . ?
O2Y Dy1 Dy3 O2M 112.6(4) 3_665 . . . ?
Dy2 Dy1 Dy3 O2M 55.3(3) 3_665 . . . ?
Dy3 Dy1 Dy3 O2M 135.4(3) 3_665 . . . ?
Dy2 Dy1 Dy3 O2M -37.1(3) . . . . ?
O3M Dy1 Dy3 O3 -53.9(12) . . . . ?
O1M Dy1 Dy3 O3 -170.8(12) 3_665 . . . ?
O2M Dy1 Dy3 O3 16.3(12) . . . . ?
O4M Dy1 Dy3 O3 110.9(12) 3_665 . . . ?
O1Y Dy1 Dy3 O3 22.0(12) . . . . ?
O3M Dy1 Dy3 O3 -94.8(13) 3_665 . . . ?
O1M Dy1 Dy3 O3 -121.0(12) . . . . ?
O2Y Dy1 Dy3 O3 128.8(12) 3_665 . . . ?
Dy2 Dy1 Dy3 O3 71.6(12) 3_665 . . . ?
Dy3 Dy1 Dy3 O3 151.7(12) 3_665 . . . ?
Dy2 Dy1 Dy3 O3 -20.9(12) . . . . ?
O3M Dy1 Dy3 O4M -1.6(3) . . . . ?
O1M Dy1 Dy3 O4M -118.6(3) 3_665 . . . ?
O2M Dy1 Dy3 O4M 68.5(4) . . . . ?
O4M Dy1 Dy3 O4M 163.1(3) 3_665 . . . ?
O1Y Dy1 Dy3 O4M 74.3(3) . . . . ?
O3M Dy1 Dy3 O4M -42.6(5) 3_665 . . . ?
O1M Dy1 Dy3 O4M -68.8(4) . . . . ?
O2Y Dy1 Dy3 O4M -178.9(4) 3_665 . . . ?
Dy2 Dy1 Dy3 O4M 123.8(2) 3_665 . . . ?
Dy3 Dy1 Dy3 O4M -156.1(2) 3_665 . . . ?
Dy2 Dy1 Dy3 O4M 31.4(2) . . . . ?
O3M Dy1 Dy3 O3A -130.4(4) . . . . ?
O1M Dy1 Dy3 O3A 112.6(4) 3_665 . . . ?
O2M Dy1 Dy3 O3A -60.3(4) . . . . ?
O4M Dy1 Dy3 O3A 34.3(4) 3_665 . . . ?
O1Y Dy1 Dy3 O3A -54.5(4) . . . . ?
O3M Dy1 Dy3 O3A -171.4(6) 3_665 . . . ?
O1M Dy1 Dy3 O3A 162.4(4) . . . . ?
O2Y Dy1 Dy3 O3A 52.2(4) 3_665 . . . ?
Dy2 Dy1 Dy3 O3A -5.0(3) 3_665 . . . ?
Dy3 Dy1 Dy3 O3A 75.1(3) 3_665 . . . ?
Dy2 Dy1 Dy3 O3A -97.5(3) . . . . ?
O3M Dy1 Dy3 O2Z 73.6(3) . . . . ?
O1M Dy1 Dy3 O2Z -43.3(3) 3_665 . . . ?
O2M Dy1 Dy3 O2Z 143.7(4) . . . . ?
O4M Dy1 Dy3 O2Z -121.7(3) 3_665 . . . ?
O1Y Dy1 Dy3 O2Z 149.5(4) . . . . ?
O3M Dy1 Dy3 O2Z 32.6(5) 3_665 . . . ?
O1M Dy1 Dy3 O2Z 6.4(4) . . . . ?
O2Y Dy1 Dy3 O2Z -103.7(4) 3_665 . . . ?
Dy2 Dy1 Dy3 O2Z -160.9(3) 3_665 . . . ?
Dy3 Dy1 Dy3 O2Z -80.8(3) 3_665 . . . ?
Dy2 Dy1 Dy3 O2Z 106.6(3) . . . . ?
O3M Dy1 Dy3 O2Y 177.3(4) . . . 3_665 ?
O1M Dy1 Dy3 O2Y 60.4(4) 3_665 . . 3_665 ?
O2M Dy1 Dy3 O2Y -112.6(4) . . . 3_665 ?
O4M Dy1 Dy3 O2Y -18.0(4) 3_665 . . 3_665 ?
O1Y Dy1 Dy3 O2Y -106.8(4) . . . 3_665 ?
O3M Dy1 Dy3 O2Y 136.3(6) 3_665 . . 3_665 ?
O1M Dy1 Dy3 O2Y 110.1(4) . . . 3_665 ?
Dy2 Dy1 Dy3 O2Y -57.3(3) 3_665 . . 3_665 ?
Dy3 Dy1 Dy3 O2Y 22.9(3) 3_665 . . 3_665 ?
Dy2 Dy1 Dy3 O2Y -149.7(3) . . . 3_665 ?
O3M Dy1 Dy3 N21 148.0(4) . . . . ?
O1M Dy1 Dy3 N21 31.0(4) 3_665 . . . ?
O2M Dy1 Dy3 N21 -141.9(4) . . . . ?
O4M Dy1 Dy3 N21 -47.3(4) 3_665 . . . ?
O1Y Dy1 Dy3 N21 -136.1(4) . . . . ?
O3M Dy1 Dy3 N21 107.0(6) 3_665 . . . ?
O1M Dy1 Dy3 N21 80.8(4) . . . . ?
O2Y Dy1 Dy3 N21 -29.3(4) 3_665 . . . ?
Dy2 Dy1 Dy3 N21 -86.6(3) 3_665 . . . ?
Dy3 Dy1 Dy3 N21 -6.5(3) 3_665 . . . ?
Dy2 Dy1 Dy3 N21 -179.1(3) . . . . ?
O3M Dy1 Dy3 O7W -143.7(16) . . . . ?
O1M Dy1 Dy3 O7W 99.3(16) 3_665 . . . ?
O2M Dy1 Dy3 O7W -73.6(16) . . . . ?
O4M Dy1 Dy3 O7W 21.0(16) 3_665 . . . ?
O1Y Dy1 Dy3 O7W -67.8(16) . . . . ?
O3M Dy1 Dy3 O7W 175.3(17) 3_665 . . . ?
O1M Dy1 Dy3 O7W 149.1(16) . . . . ?
O2Y Dy1 Dy3 O7W 39.0(16) 3_665 . . . ?
Dy2 Dy1 Dy3 O7W -18.3(16) 3_665 . . . ?
Dy3 Dy1 Dy3 O7W 61.8(16) 3_665 . . . ?
Dy2 Dy1 Dy3 O7W -110.8(16) . . . . ?
O3M Dy1 Dy3 Dy1 30.7(2) . . . 4_465 ?
O1M Dy1 Dy3 Dy1 -86.3(2) 3_665 . . 4_465 ?
O2M Dy1 Dy3 Dy1 100.8(3) . . . 4_465 ?
O4M Dy1 Dy3 Dy1 -164.6(2) 3_665 . . 4_465 ?
O1Y Dy1 Dy3 Dy1 106.6(3) . . . 4_465 ?
O3M Dy1 Dy3 Dy1 -10.3(5) 3_665 . . 4_465 ?
O1M Dy1 Dy3 Dy1 -36.5(3) . . . 4_465 ?
O2Y Dy1 Dy3 Dy1 -146.6(3) 3_665 . . 4_465 ?
Dy2 Dy1 Dy3 Dy1 156.12(8) 3_665 . . 4_465 ?
Dy3 Dy1 Dy3 Dy1 -123.772(14) 3_665 . . 4_465 ?
Dy2 Dy1 Dy3 Dy1 63.654(16) . . . 4_465 ?
O3M Dy1 Dy3 Dy2 -33.0(2) . . . . ?
O1M Dy1 Dy3 Dy2 -149.9(2) 3_665 . . . ?
O2M Dy1 Dy3 Dy2 37.1(3) . . . . ?
O4M Dy1 Dy3 Dy2 131.8(2) 3_665 . . . ?
O1Y Dy1 Dy3 Dy2 42.9(3) . . . . ?
O3M Dy1 Dy3 Dy2 -73.9(5) 3_665 . . . ?
O1M Dy1 Dy3 Dy2 -100.1(3) . . . . ?
O2Y Dy1 Dy3 Dy2 149.7(3) 3_665 . . . ?
Dy2 Dy1 Dy3 Dy2 92.47(8) 3_665 . . . ?
Dy3 Dy1 Dy3 Dy2 172.57(2) 3_665 . . . ?
O1M Dy3 Dy2 O4M 75.0(4) . . . . ?
O2M Dy3 Dy2 O4M 160.0(5) . . . . ?
O3 Dy3 Dy2 O4M -68.4(5) . . . . ?
O3A Dy3 Dy2 O4M -144.0(5) . . . . ?
O2Z Dy3 Dy2 O4M 7.7(4) . . . . ?
O2Y Dy3 Dy2 O4M 137.9(4) 3_665 . . . ?
N21 Dy3 Dy2 O4M 120.7(10) . . . . ?
O7W Dy3 Dy2 O4M -165.1(18) . . . . ?
Dy1 Dy3 Dy2 O4M 117.7(3) . . . . ?
Dy1 Dy3 Dy2 O4M 42.8(3) 4_465 . . . ?
O1M Dy3 Dy2 O2M -85.0(4) . . . . ?
O3 Dy3 Dy2 O2M 131.6(5) . . . . ?
O4M Dy3 Dy2 O2M -160.0(5) . . . . ?
O3A Dy3 Dy2 O2M 56.0(5) . . . . ?
O2Z Dy3 Dy2 O2M -152.3(4) . . . . ?
O2Y Dy3 Dy2 O2M -22.1(4) 3_665 . . . ?
N21 Dy3 Dy2 O2M -39.3(10) . . . . ?
O7W Dy3 Dy2 O2M 34.9(18) . . . . ?
Dy1 Dy3 Dy2 O2M -42.3(3) . . . . ?
Dy1 Dy3 Dy2 O2M -117.2(3) 4_465 . . . ?
O1M Dy3 Dy2 O2A -151.2(5) . . . . ?
O2M Dy3 Dy2 O2A -66.2(6) . . . . ?
O3 Dy3 Dy2 O2A 65.4(6) . . . . ?
O4M Dy3 Dy2 O2A 133.7(6) . . . . ?
O3A Dy3 Dy2 O2A -10.2(5) . . . . ?
O2Z Dy3 Dy2 O2A 141.5(5) . . . . ?
O2Y Dy3 Dy2 O2A -88.3(5) 3_665 . . . ?
N21 Dy3 Dy2 O2A -105.5(11) . . . . ?
O7W Dy3 Dy2 O2A -31.3(18) . . . . ?
Dy1 Dy3 Dy2 O2A -108.6(5) . . . . ?
Dy1 Dy3 Dy2 O2A 176.6(5) 4_465 . . . ?
O1M Dy3 Dy2 O3M -10.4(3) . . . . ?
O2M Dy3 Dy2 O3M 74.6(4) . . . . ?
O3 Dy3 Dy2 O3M -153.8(4) . . . . ?
O4M Dy3 Dy2 O3M -85.4(4) . . . . ?
O3A Dy3 Dy2 O3M 130.6(4) . . . . ?
O2Z Dy3 Dy2 O3M -77.7(3) . . . . ?
O2Y Dy3 Dy2 O3M 52.5(3) 3_665 . . . ?
N21 Dy3 Dy2 O3M 35.3(10) . . . . ?
O7W Dy3 Dy2 O3M 109.5(18) . . . . ?
Dy1 Dy3 Dy2 O3M 32.3(2) . . . . ?
Dy1 Dy3 Dy2 O3M -42.6(2) 4_465 . . . ?
O1M Dy3 Dy2 O2B 124.2(4) . . . . ?
O2M Dy3 Dy2 O2B -150.9(5) . . . . ?
O3 Dy3 Dy2 O2B -19.2(5) . . . . ?
O4M Dy3 Dy2 O2B 49.1(5) . . . . ?
O3A Dy3 Dy2 O2B -94.8(5) . . . . ?
O2Z Dy3 Dy2 O2B 56.9(4) . . . . ?
O2Y Dy3 Dy2 O2B -172.9(4) 3_665 . . . ?
N21 Dy3 Dy2 O2B 169.9(10) . . . . ?
O7W Dy3 Dy2 O2B -115.9(18) . . . . ?
Dy1 Dy3 Dy2 O2B 166.8(3) . . . . ?
Dy1 Dy3 Dy2 O2B 91.9(3) 4_465 . . . ?
O1M Dy3 Dy2 O1Z -73.0(3) . . . . ?
O2M Dy3 Dy2 O1Z 12.0(4) . . . . ?
O3 Dy3 Dy2 O1Z 143.6(4) . . . . ?
O4M Dy3 Dy2 O1Z -148.1(4) . . . . ?
O3A Dy3 Dy2 O1Z 68.0(4) . . . . ?
O2Z Dy3 Dy2 O1Z -140.3(4) . . . . ?
O2Y Dy3 Dy2 O1Z -10.1(3) 3_665 . . . ?
N21 Dy3 Dy2 O1Z -27.3(10) . . . . ?
O7W Dy3 Dy2 O1Z 46.9(18) . . . . ?
Dy1 Dy3 Dy2 O1Z -30.4(3) . . . . ?
Dy1 Dy3 Dy2 O1Z -105.3(3) 4_465 . . . ?
O1M Dy3 Dy2 O23B 178.4(5) . . . . ?
O2M Dy3 Dy2 O23B -96.6(5) . . . . ?
O3 Dy3 Dy2 O23B 35.0(5) . . . . ?
O4M Dy3 Dy2 O23B 103.3(5) . . . . ?
O3A Dy3 Dy2 O23B -40.6(5) . . . . ?
O2Z Dy3 Dy2 O23B 111.1(5) . . . . ?
O2Y Dy3 Dy2 O23B -118.7(4) 3_665 . . . ?
N21 Dy3 Dy2 O23B -135.9(11) . . . . ?
O7W Dy3 Dy2 O23B -61.7(18) . . . . ?
Dy1 Dy3 Dy2 O23B -139.0(4) . . . . ?
Dy1 Dy3 Dy2 O23B 146.1(4) 4_465 . . . ?
O1M Dy3 Dy2 N11 25.9(9) . . . 4_465 ?
O2M Dy3 Dy2 N11 110.9(10) . . . 4_465 ?
O3 Dy3 Dy2 N11 -117.5(10) . . . 4_465 ?
O4M Dy3 Dy2 N11 -49.1(10) . . . 4_465 ?
O3A Dy3 Dy2 N11 166.9(10) . . . 4_465 ?
O2Z Dy3 Dy2 N11 -41.4(9) . . . 4_465 ?
O2Y Dy3 Dy2 N11 88.8(9) 3_665 . . 4_465 ?
N21 Dy3 Dy2 N11 71.6(13) . . . 4_465 ?
O7W Dy3 Dy2 N11 146(2) . . . 4_465 ?
Dy1 Dy3 Dy2 N11 68.6(9) . . . 4_465 ?
Dy1 Dy3 Dy2 N11 -6.3(9) 4_465 . . 4_465 ?
O1M Dy3 Dy2 O1Y 50.5(3) . . . 4_465 ?
O2M Dy3 Dy2 O1Y 135.5(4) . . . 4_465 ?
O3 Dy3 Dy2 O1Y -92.9(4) . . . 4_465 ?
O4M Dy3 Dy2 O1Y -24.5(4) . . . 4_465 ?
O3A Dy3 Dy2 O1Y -168.5(4) . . . 4_465 ?
O2Z Dy3 Dy2 O1Y -16.8(3) . . . 4_465 ?
O2Y Dy3 Dy2 O1Y 113.4(3) 3_665 . . 4_465 ?
N21 Dy3 Dy2 O1Y 96.2(10) . . . 4_465 ?
O7W Dy3 Dy2 O1Y 170.4(18) . . . 4_465 ?
Dy1 Dy3 Dy2 O1Y 93.2(2) . . . 4_465 ?
Dy1 Dy3 Dy2 O1Y 18.3(2) 4_465 . . 4_465 ?
O1M Dy3 Dy2 Dy1 32.2(2) . . . 4_465 ?
O2M Dy3 Dy2 Dy1 117.2(3) . . . 4_465 ?
O3 Dy3 Dy2 Dy1 -111.2(3) . . . 4_465 ?
O4M Dy3 Dy2 Dy1 -42.8(3) . . . 4_465 ?
O3A Dy3 Dy2 Dy1 173.2(3) . . . 4_465 ?
O2Z Dy3 Dy2 Dy1 -35.1(3) . . . 4_465 ?
O2Y Dy3 Dy2 Dy1 95.1(2) 3_665 . . 4_465 ?
N21 Dy3 Dy2 Dy1 77.9(10) . . . 4_465 ?
O7W Dy3 Dy2 Dy1 152.1(18) . . . 4_465 ?
Dy1 Dy3 Dy2 Dy1 74.86(2) . . . 4_465 ?
O1M Dy3 Dy2 Dy1 -42.6(2) . . . . ?
O2M Dy3 Dy2 Dy1 42.3(3) . . . . ?
O3 Dy3 Dy2 Dy1 174.0(3) . . . . ?
O4M Dy3 Dy2 Dy1 -117.7(3) . . . . ?
O3A Dy3 Dy2 Dy1 98.4(3) . . . . ?
O2Z Dy3 Dy2 Dy1 -109.9(3) . . . . ?
O2Y Dy3 Dy2 Dy1 20.3(2) 3_665 . . . ?
N21 Dy3 Dy2 Dy1 3.1(10) . . . . ?
O7W Dy3 Dy2 Dy1 77.3(18) . . . . ?
Dy1 Dy3 Dy2 Dy1 -74.86(2) 4_465 . . . ?
O3M Dy1 Dy2 O4M 83.3(4) . . . . ?
O1M Dy1 Dy2 O4M 43.7(5) 3_665 . . . ?
O2M Dy1 Dy2 O4M -75.0(4) . . . . ?
O4M Dy1 Dy2 O4M -146.6(4) 3_665 . . . ?
O1Y Dy1 Dy2 O4M -175.7(3) . . . . ?
O3M Dy1 Dy2 O4M 123.7(3) 3_665 . . . ?
O1M Dy1 Dy2 O4M 9.8(3) . . . . ?
O2Y Dy1 Dy2 O4M -53.7(3) 3_665 . . . ?
Dy3 Dy1 Dy2 O4M -32.0(2) . . . . ?
Dy2 Dy1 Dy2 O4M 169.0(2) 3_665 . . . ?
Dy3 Dy1 Dy2 O4M -107.5(3) 3_665 . . . ?
O3M Dy1 Dy2 O2M 158.4(5) . . . . ?
O1M Dy1 Dy2 O2M 118.7(5) 3_665 . . . ?
O4M Dy1 Dy2 O2M -71.5(4) 3_665 . . . ?
O1Y Dy1 Dy2 O2M -100.7(4) . . . . ?
O3M Dy1 Dy2 O2M -161.2(4) 3_665 . . . ?
O1M Dy1 Dy2 O2M 84.8(4) . . . . ?
O2Y Dy1 Dy2 O2M 21.3(4) 3_665 . . . ?
Dy3 Dy1 Dy2 O2M 43.0(3) . . . . ?
Dy2 Dy1 Dy2 O2M -116.0(3) 3_665 . . . ?
Dy3 Dy1 Dy2 O2M -32.5(4) 3_665 . . . ?
O3M Dy1 Dy2 O2A -132.9(6) . . . . ?
O1M Dy1 Dy2 O2A -172.6(6) 3_665 . . . ?
O2M Dy1 Dy2 O2A 68.7(6) . . . . ?
O4M Dy1 Dy2 O2A -2.8(6) 3_665 . . . ?
O1Y Dy1 Dy2 O2A -32.0(5) . . . . ?
O3M Dy1 Dy2 O2A -92.5(5) 3_665 . . . ?
O1M Dy1 Dy2 O2A 153.5(5) . . . . ?
O2Y Dy1 Dy2 O2A 90.0(5) 3_665 . . . ?
Dy3 Dy1 Dy2 O2A 111.7(5) . . . . ?
Dy2 Dy1 Dy2 O2A -47.3(5) 3_665 . . . ?
Dy3 Dy1 Dy2 O2A 36.2(5) 3_665 . . . ?
O1M Dy1 Dy2 O3M -39.7(5) 3_665 . . . ?
O2M Dy1 Dy2 O3M -158.4(5) . . . . ?
O4M Dy1 Dy2 O3M 130.1(5) 3_665 . . . ?
O1Y Dy1 Dy2 O3M 100.9(4) . . . . ?
O3M Dy1 Dy2 O3M 40.4(4) 3_665 . . . ?
O1M Dy1 Dy2 O3M -73.6(4) . . . . ?
O2Y Dy1 Dy2 O3M -137.0(4) 3_665 . . . ?
Dy3 Dy1 Dy2 O3M -115.4(3) . . . . ?
Dy2 Dy1 Dy2 O3M 85.7(3) 3_665 . . . ?
Dy3 Dy1 Dy2 O3M 169.2(4) 3_665 . . . ?
O3M Dy1 Dy2 O2B 79.4(9) . . . . ?
O1M Dy1 Dy2 O2B 39.8(9) 3_665 . . . ?
O2M Dy1 Dy2 O2B -78.9(9) . . . . ?
O4M Dy1 Dy2 O2B -150.5(9) 3_665 . . . ?
O1Y Dy1 Dy2 O2B -179.7(8) . . . . ?
O3M Dy1 Dy2 O2B 119.8(8) 3_665 . . . ?
O1M Dy1 Dy2 O2B 5.9(8) . . . . ?
O2Y Dy1 Dy2 O2B -57.6(8) 3_665 . . . ?
Dy3 Dy1 Dy2 O2B -36.0(8) . . . . ?
Dy2 Dy1 Dy2 O2B 165.1(8) 3_665 . . . ?
Dy3 Dy1 Dy2 O2B -111.4(8) 3_665 . . . ?
O3M Dy1 Dy2 O1Z -95.1(4) . . . . ?
O1M Dy1 Dy2 O1Z -134.8(5) 3_665 . . . ?
O2M Dy1 Dy2 O1Z 106.5(4) . . . . ?
O4M Dy1 Dy2 O1Z 35.0(4) 3_665 . . . ?
O1Y Dy1 Dy2 O1Z 5.8(4) . . . . ?
O3M Dy1 Dy2 O1Z -54.7(4) 3_665 . . . ?
O1M Dy1 Dy2 O1Z -168.7(4) . . . . ?
O2Y Dy1 Dy2 O1Z 127.8(4) 3_665 . . . ?
Dy3 Dy1 Dy2 O1Z 149.5(3) . . . . ?
Dy2 Dy1 Dy2 O1Z -9.5(3) 3_665 . . . ?
Dy3 Dy1 Dy2 O1Z 74.1(3) 3_665 . . . ?
O3M Dy1 Dy2 O23B 151.0(5) . . . . ?
O1M Dy1 Dy2 O23B 111.3(5) 3_665 . . . ?
O2M Dy1 Dy2 O23B -7.4(5) . . . . ?
O4M Dy1 Dy2 O23B -78.9(5) 3_665 . . . ?
O1Y Dy1 Dy2 O23B -108.1(4) . . . . ?
O3M Dy1 Dy2 O23B -168.6(4) 3_665 . . . ?
O1M Dy1 Dy2 O23B 77.4(4) . . . . ?
O2Y Dy1 Dy2 O23B 14.0(4) 3_665 . . . ?
Dy3 Dy1 Dy2 O23B 35.6(3) . . . . ?
Dy2 Dy1 Dy2 O23B -123.4(3) 3_665 . . . ?
Dy3 Dy1 Dy2 O23B -39.8(4) 3_665 . . . ?
O3M Dy1 Dy2 N11 -42.5(5) . . . 4_465 ?
O1M Dy1 Dy2 N11 -82.1(5) 3_665 . . 4_465 ?
O2M Dy1 Dy2 N11 159.2(5) . . . 4_465 ?
O4M Dy1 Dy2 N11 87.6(4) 3_665 . . 4_465 ?
O1Y Dy1 Dy2 N11 58.5(4) . . . 4_465 ?
O3M Dy1 Dy2 N11 -2.0(4) 3_665 . . 4_465 ?
O1M Dy1 Dy2 N11 -116.0(4) . . . 4_465 ?
O2Y Dy1 Dy2 N11 -179.5(4) 3_665 . . 4_465 ?
Dy3 Dy1 Dy2 N11 -157.8(3) . . . 4_465 ?
Dy2 Dy1 Dy2 N11 43.2(3) 3_665 . . 4_465 ?
Dy3 Dy1 Dy2 N11 126.7(4) 3_665 . . 4_465 ?
O3M Dy1 Dy2 O1Y 20.5(4) . . . 4_465 ?
O1M Dy1 Dy2 O1Y -19.2(5) 3_665 . . 4_465 ?
O2M Dy1 Dy2 O1Y -137.9(4) . . . 4_465 ?
O4M Dy1 Dy2 O1Y 150.6(4) 3_665 . . 4_465 ?
O1Y Dy1 Dy2 O1Y 121.4(4) . . . 4_465 ?
O3M Dy1 Dy2 O1Y 60.9(3) 3_665 . . 4_465 ?
O1M Dy1 Dy2 O1Y -53.1(3) . . . 4_465 ?
O2Y Dy1 Dy2 O1Y -116.6(3) 3_665 . . 4_465 ?
Dy3 Dy1 Dy2 O1Y -94.9(2) . . . 4_465 ?
Dy2 Dy1 Dy2 O1Y 106.1(2) 3_665 . . 4_465 ?
Dy3 Dy1 Dy2 O1Y -170.3(3) 3_665 . . 4_465 ?
O3M Dy1 Dy2 Dy1 42.5(3) . . . 4_465 ?
O1M Dy1 Dy2 Dy1 2.8(4) 3_665 . . 4_465 ?
O2M Dy1 Dy2 Dy1 -115.9(3) . . . 4_465 ?
O4M Dy1 Dy2 Dy1 172.6(3) 3_665 . . 4_465 ?
O1Y Dy1 Dy2 Dy1 143.4(2) . . . 4_465 ?
O3M Dy1 Dy2 Dy1 82.9(2) 3_665 . . 4_465 ?
O1M Dy1 Dy2 Dy1 -31.1(2) . . . 4_465 ?
O2Y Dy1 Dy2 Dy1 -94.6(2) 3_665 . . 4_465 ?
Dy3 Dy1 Dy2 Dy1 -72.913(17) . . . 4_465 ?
Dy2 Dy1 Dy2 Dy1 128.120(15) 3_665 . . 4_465 ?
Dy3 Dy1 Dy2 Dy1 -148.4(2) 3_665 . . 4_465 ?
O3M Dy1 Dy2 Dy3 115.4(3) . . . . ?
O1M Dy1 Dy2 Dy3 75.7(4) 3_665 . . . ?
O2M Dy1 Dy2 Dy3 -43.0(3) . . . . ?
O4M Dy1 Dy2 Dy3 -114.5(3) 3_665 . . . ?
O1Y Dy1 Dy2 Dy3 -143.7(2) . . . . ?
O3M Dy1 Dy2 Dy3 155.8(2) 3_665 . . . ?
O1M Dy1 Dy2 Dy3 41.8(2) . . . . ?
O2Y Dy1 Dy2 Dy3 -21.7(2) 3_665 . . . ?
Dy2 Dy1 Dy2 Dy3 -158.97(2) 3_665 . . . ?
Dy3 Dy1 Dy2 Dy3 -75.4(2) 3_665 . . . ?
O3M Dy1 O2M Dy3 99.6(3) . . . . ?
O1M Dy1 O2M Dy3 -12.7(7) 3_665 . . . ?
O4M Dy1 O2M Dy3 -112.9(3) 3_665 . . . ?
O1Y Dy1 O2M Dy3 -175.1(3) . . . . ?
O3M Dy1 O2M Dy3 142.5(4) 3_665 . . . ?
O1M Dy1 O2M Dy3 27.4(3) . . . . ?
O2Y Dy1 O2M Dy3 -44.7(3) 3_665 . . . ?
Dy2 Dy1 O2M Dy3 -160.86(11) 3_665 . . . ?
Dy3 Dy1 O2M Dy3 -72.5(4) 3_665 . . . ?
Dy2 Dy1 O2M Dy3 113.1(4) . . . . ?
O3M Dy1 O2M Dy2 -13.5(3) . . . . ?
O1M Dy1 O2M Dy2 -125.8(5) 3_665 . . . ?
O4M Dy1 O2M Dy2 134.0(3) 3_665 . . . ?
O1Y Dy1 O2M Dy2 71.8(4) . . . . ?
O3M Dy1 O2M Dy2 29.5(6) 3_665 . . . ?
O1M Dy1 O2M Dy2 -85.7(4) . . . . ?
O2Y Dy1 O2M Dy2 -157.8(4) 3_665 . . . ?
Dy3 Dy1 O2M Dy2 -113.1(4) . . . . ?
Dy2 Dy1 O2M Dy2 86.1(3) 3_665 . . . ?
Dy3 Dy1 O2M Dy2 174.41(7) 3_665 . . . ?
O1M Dy3 O2M Dy1 -27.9(3) . . . . ?
O3 Dy3 O2M Dy1 -174.5(4) . . . . ?
O4M Dy3 O2M Dy1 -101.6(3) . . . . ?
O3A Dy3 O2M Dy1 121.1(4) . . . . ?
O2Z Dy3 O2M Dy1 -66.5(6) . . . . ?
O2Y Dy3 O2M Dy1 42.6(3) 3_665 . . . ?
N21 Dy3 O2M Dy1 51.9(5) . . . . ?
O7W Dy3 O2M Dy1 100.4(17) . . . . ?
Dy1 Dy3 O2M Dy1 -64.5(2) 4_465 . . . ?
Dy2 Dy3 O2M Dy1 -113.8(4) . . . . ?
O1M Dy3 O2M Dy2 85.9(4) . . . . ?
O3 Dy3 O2M Dy2 -60.7(5) . . . . ?
O4M Dy3 O2M Dy2 12.2(3) . . . . ?
O3A Dy3 O2M Dy2 -125.1(4) . . . . ?
O2Z Dy3 O2M Dy2 47.3(7) . . . . ?
O2Y Dy3 O2M Dy2 156.3(4) 3_665 . . . ?
N21 Dy3 O2M Dy2 165.7(4) . . . . ?
O7W Dy3 O2M Dy2 -145.8(18) . . . . ?
Dy1 Dy3 O2M Dy2 113.8(4) . . . . ?
Dy1 Dy3 O2M Dy2 49.3(3) 4_465 . . . ?
O4M Dy2 O2M Dy1 93.8(4) . . . . ?
O2A Dy2 O2M Dy1 -125.5(5) . . . . ?
O3M Dy2 O2M Dy1 13.0(3) . . . . ?
O2B Dy2 O2M Dy1 148.2(5) . . . . ?
O1Z Dy2 O2M Dy1 -62.9(4) . . . . ?
O23B Dy2 O2M Dy1 172.3(5) . . . . ?
N11 Dy2 O2M Dy1 -35.6(7) 4_465 . . . ?
O1Y Dy2 O2M Dy1 51.4(4) 4_465 . . . ?
Dy1 Dy2 O2M Dy1 53.8(3) 4_465 . . . ?
Dy3 Dy2 O2M Dy1 106.0(5) . . . . ?
O4M Dy2 O2M Dy3 -12.2(3) . . . . ?
O2A Dy2 O2M Dy3 128.4(5) . . . . ?
O3M Dy2 O2M Dy3 -93.0(4) . . . . ?
O2B Dy2 O2M Dy3 42.2(6) . . . . ?
O1Z Dy2 O2M Dy3 -168.9(4) . . . . ?
O23B Dy2 O2M Dy3 66.3(4) . . . . ?
N11 Dy2 O2M Dy3 -141.7(5) 4_465 . . . ?
O1Y Dy2 O2M Dy3 -54.6(4) 4_465 . . . ?
Dy1 Dy2 O2M Dy3 -52.2(3) 4_465 . . . ?
Dy1 Dy2 O2M Dy3 -106.0(5) . . . . ?
O2M Dy3 O1M Dy1 -86.6(3) . . . 4_465 ?
O3 Dy3 O1M Dy1 41.0(9) . . . 4_465 ?
O4M Dy3 O1M Dy1 -12.8(3) . . . 4_465 ?
O3A Dy3 O1M Dy1 -142.5(5) . . . 4_465 ?
O2Z Dy3 O1M Dy1 72.0(4) . . . 4_465 ?
O2Y Dy3 O1M Dy1 -157.4(4) 3_665 . . 4_465 ?
N21 Dy3 O1M Dy1 142.9(4) . . . 4_465 ?
O7W Dy3 O1M Dy1 -151.1(18) . . . 4_465 ?
Dy1 Dy3 O1M Dy1 -113.9(4) . . . 4_465 ?
Dy2 Dy3 O1M Dy1 -49.6(3) . . . 4_465 ?
O2M Dy3 O1M Dy1 27.2(3) . . . . ?
O3 Dy3 O1M Dy1 154.9(7) . . . . ?
O4M Dy3 O1M Dy1 101.0(3) . . . . ?
O3A Dy3 O1M Dy1 -28.6(6) . . . . ?
O2Z Dy3 O1M Dy1 -174.2(4) . . . . ?
O2Y Dy3 O1M Dy1 -43.6(3) 3_665 . . . ?
N21 Dy3 O1M Dy1 -103.3(4) . . . . ?
O7W Dy3 O1M Dy1 -37.3(18) . . . . ?
Dy1 Dy3 O1M Dy1 113.9(4) 4_465 . . . ?
Dy2 Dy3 O1M Dy1 64.3(2) . . . . ?
O3M Dy1 O1M Dy1 10.8(3) . . . 4_465 ?
O1M Dy1 O1M Dy1 -115.1(3) 3_665 . . 4_465 ?
O2M Dy1 O1M Dy1 85.4(4) . . . 4_465 ?
O4M Dy1 O1M Dy1 -156.1(3) 3_665 . . 4_465 ?
O1Y Dy1 O1M Dy1 38.4(8) . . . 4_465 ?
O3M Dy1 O1M Dy1 -55.7(5) 3_665 . . 4_465 ?
O2Y Dy1 O1M Dy1 158.9(5) 3_665 . . 4_465 ?
Dy3 Dy1 O1M Dy1 112.8(5) . . . 4_465 ?
Dy2 Dy1 O1M Dy1 -77.5(6) 3_665 . . 4_465 ?
Dy3 Dy1 O1M Dy1 -137.8(3) 3_665 . . 4_465 ?
Dy2 Dy1 O1M Dy1 48.6(3) . . . 4_465 ?
O3M Dy1 O1M Dy3 -102.0(4) . . . . ?
O1M Dy1 O1M Dy3 132.1(3) 3_665 . . . ?
O2M Dy1 O1M Dy3 -27.4(3) . . . . ?
O4M Dy1 O1M Dy3 91.2(5) 3_665 . . . ?
O1Y Dy1 O1M Dy3 -74.4(6) . . . . ?
O3M Dy1 O1M Dy3 -168.5(2) 3_665 . . . ?
O2Y Dy1 O1M Dy3 46.1(3) 3_665 . . . ?
Dy2 Dy1 O1M Dy3 169.7(2) 3_665 . . . ?
Dy3 Dy1 O1M Dy3 109.4(2) 3_665 . . . ?
Dy2 Dy1 O1M Dy3 -64.1(2) . . . . ?
O1M Dy1 O3M Dy1 53.9(5) 3_665 . . 4_465 ?
O2M Dy1 O3M Dy1 -92.0(4) . . . 4_465 ?
O4M Dy1 O3M Dy1 153.2(4) 3_665 . . 4_465 ?
O1Y Dy1 O3M Dy1 -176.6(4) . . . 4_465 ?
O3M Dy1 O3M Dy1 113.3(3) 3_665 . . 4_465 ?
O1M Dy1 O3M Dy1 -10.6(3) . . . 4_465 ?
O2Y Dy1 O3M Dy1 -48.7(5) 3_665 . . 4_465 ?
Dy3 Dy1 O3M Dy1 -51.1(3) . . . 4_465 ?
Dy2 Dy1 O3M Dy1 144.9(2) 3_665 . . 4_465 ?
Dy3 Dy1 O3M Dy1 77.5(5) 3_665 . . 4_465 ?
Dy2 Dy1 O3M Dy1 -105.1(5) . . . 4_465 ?
O1M Dy1 O3M Dy2 159.0(3) 3_665 . . . ?
O2M Dy1 O3M Dy2 13.1(3) . . . . ?
O4M Dy1 O3M Dy2 -101.7(6) 3_665 . . . ?
O1Y Dy1 O3M Dy2 -71.5(3) . . . . ?
O3M Dy1 O3M Dy2 -141.6(3) 3_665 . . . ?
O1M Dy1 O3M Dy2 94.5(4) . . . . ?
O2Y Dy1 O3M Dy2 56.4(5) 3_665 . . . ?
Dy3 Dy1 O3M Dy2 54.0(3) . . . . ?
Dy2 Dy1 O3M Dy2 -110.0(3) 3_665 . . . ?
Dy3 Dy1 O3M Dy2 -177.39(9) 3_665 . . . ?
O4M Dy2 O3M Dy1 -87.1(3) . . . . ?
O2M Dy2 O3M Dy1 -13.2(3) . . . . ?
O2A Dy2 O3M Dy1 75.0(8) . . . . ?
O2B Dy2 O3M Dy1 -147.9(4) . . . . ?
O1Z Dy2 O3M Dy1 71.7(4) . . . . ?
O23B Dy2 O3M Dy1 -39.9(6) . . . . ?
N11 Dy2 O3M Dy1 142.3(4) 4_465 . . . ?
O1Y Dy2 O3M Dy1 -157.5(4) 4_465 . . . ?
Dy1 Dy2 O3M Dy1 -114.6(4) 4_465 . . . ?
Dy3 Dy2 O3M Dy1 -50.2(2) . . . . ?
O4M Dy2 O3M Dy1 27.6(3) . . . 4_465 ?
O2M Dy2 O3M Dy1 101.5(3) . . . 4_465 ?
O2A Dy2 O3M Dy1 -170.3(6) . . . 4_465 ?
O2B Dy2 O3M Dy1 -33.3(6) . . . 4_465 ?
O1Z Dy2 O3M Dy1 -173.7(4) . . . 4_465 ?
O23B Dy2 O3M Dy1 74.7(6) . . . 4_465 ?
N11 Dy2 O3M Dy1 -103.0(4) 4_465 . . 4_465 ?
O1Y Dy2 O3M Dy1 -42.8(3) 4_465 . . 4_465 ?
Dy3 Dy2 O3M Dy1 64.5(2) . . . 4_465 ?
Dy1 Dy2 O3M Dy1 114.6(4) . . . 4_465 ?
O1M Dy3 O4M Dy1 12.7(3) . . . 4_465 ?
O2M Dy3 O4M Dy1 94.5(4) . . . 4_465 ?
O3 Dy3 O4M Dy1 -139.1(5) . . . 4_465 ?
O3A Dy3 O4M Dy1 154.8(4) . . . 4_465 ?
O2Z Dy3 O4M Dy1 -66.2(3) . . . 4_465 ?
O2Y Dy3 O4M Dy1 53.3(5) 3_665 . . 4_465 ?
N21 Dy3 O4M Dy1 -42.2(8) . . . 4_465 ?
O7W Dy3 O4M Dy1 130(3) . . . 4_465 ?
Dy1 Dy3 O4M Dy1 54.2(3) . . . 4_465 ?
Dy2 Dy3 O4M Dy1 106.8(4) . . . 4_465 ?
O1M Dy3 O4M Dy2 -94.1(4) . . . . ?
O2M Dy3 O4M Dy2 -12.3(3) . . . . ?
O3 Dy3 O4M Dy2 114.1(5) . . . . ?
O3A Dy3 O4M Dy2 48.1(5) . . . . ?
O2Z Dy3 O4M Dy2 -173.0(4) . . . . ?
O2Y Dy3 O4M Dy2 -53.5(4) 3_665 . . . ?
N21 Dy3 O4M Dy2 -149.0(5) . . . . ?
O7W Dy3 O4M Dy2 23(3) . . . . ?
Dy1 Dy3 O4M Dy2 -52.6(3) . . . . ?
Dy1 Dy3 O4M Dy2 -106.8(4) 4_465 . . . ?
O2M Dy2 O4M Dy1 -100.2(3) . . . 4_465 ?
O2A Dy2 O4M Dy1 170.5(7) . . . 4_465 ?
O3M Dy2 O4M Dy1 -28.2(3) . . . 4_465 ?
O2B Dy2 O4M Dy1 114.5(4) . . . 4_465 ?
O1Z Dy2 O4M Dy1 -61.8(6) . . . 4_465 ?
O23B Dy2 O4M Dy1 -173.8(5) . . . 4_465 ?
N11 Dy2 O4M Dy1 47.0(6) 4_465 . . 4_465 ?
O1Y Dy2 O4M Dy1 40.9(3) 4_465 . . 4_465 ?
Dy3 Dy2 O4M Dy1 -112.4(4) . . . 4_465 ?
Dy1 Dy2 O4M Dy1 -64.0(2) . . . 4_465 ?
O2M Dy2 O4M Dy3 12.2(3) . . . . ?
O2A Dy2 O4M Dy3 -77.1(8) . . . . ?
O3M Dy2 O4M Dy3 84.2(3) . . . . ?
O2B Dy2 O4M Dy3 -133.1(4) . . . . ?
O1Z Dy2 O4M Dy3 50.6(6) . . . . ?
O23B Dy2 O4M Dy3 -61.4(4) . . . . ?
N11 Dy2 O4M Dy3 159.4(4) 4_465 . . . ?
O1Y Dy2 O4M Dy3 153.3(4) 4_465 . . . ?
Dy1 Dy2 O4M Dy3 112.4(4) 4_465 . . . ?
Dy1 Dy2 O4M Dy3 48.4(2) . . . . ?
O1M Dy3 O3A O7W -21(5) . . . . ?
O2M Dy3 O3A O7W -75(4) . . . . ?
O3 Dy3 O3A O7W 157(5) . . . . ?
O4M Dy3 O3A O7W -131(4) . . . . ?
O2Z Dy3 O3A O7W 111(4) . . . . ?
O2Y Dy3 O3A O7W -7(4) 3_665 . . . ?
N21 Dy3 O3A O7W 58(4) . . . . ?
Dy1 Dy3 O3A O7W -40(5) . . . . ?
Dy1 Dy3 O3A O7W -90(5) 4_465 . . . ?
Dy2 Dy3 O3A O7W -105(4) . . . . ?
O3M Dy1 O1Y C11 17.5(12) . . . . ?
O1M Dy1 O1Y C11 138.0(11) 3_665 . . . ?
O2M Dy1 O1Y C11 -53.8(12) . . . . ?
O4M Dy1 O1Y C11 -178.6(12) 3_665 . . . ?
O3M Dy1 O1Y C11 99.8(12) 3_665 . . . ?
O1M Dy1 O1Y C11 -8.3(15) . . . . ?
O2Y Dy1 O1Y C11 -113.1(12) 3_665 . . . ?
Dy3 Dy1 O1Y C11 -57.6(12) . . . . ?
Dy2 Dy1 O1Y C11 142.3(13) 3_665 . . . ?
Dy3 Dy1 O1Y C11 168.0(11) 3_665 . . . ?
Dy2 Dy1 O1Y C11 -18.6(11) . . . . ?
O3M Dy1 O1Y Dy2 -124.8(3) . . . 3_665 ?
O1M Dy1 O1Y Dy2 -4.3(5) 3_665 . . 3_665 ?
O2M Dy1 O1Y Dy2 164.0(3) . . . 3_665 ?
O4M Dy1 O1Y Dy2 39.2(3) 3_665 . . 3_665 ?
O3M Dy1 O1Y Dy2 -42.5(3) 3_665 . . 3_665 ?
O1M Dy1 O1Y Dy2 -150.6(5) . . . 3_665 ?
O2Y Dy1 O1Y Dy2 104.6(4) 3_665 . . 3_665 ?
Dy3 Dy1 O1Y Dy2 160.14(10) . . . 3_665 ?
Dy3 Dy1 O1Y Dy2 25.7(3) 3_665 . . 3_665 ?
Dy2 Dy1 O1Y Dy2 -160.9(3) . . . 3_665 ?
O4M Dy2 O1Z C11 -0.6(19) . . . . ?
O2M Dy2 O1Z C11 35.8(16) . . . . ?
O2A Dy2 O1Z C11 147.9(17) . . . . ?
O3M Dy2 O1Z C11 -34.5(16) . . . . ?
O2B Dy2 O1Z C11 -175.3(15) . . . . ?
O23B Dy2 O1Z C11 95.4(16) . . . . ?
N11 Dy2 O1Z C11 -128.7(17) 4_465 . . . ?
O1Y Dy2 O1Z C11 -84.3(16) 4_465 . . . ?
Dy1 Dy2 O1Z C11 -39.0(17) 4_465 . . . ?
Dy3 Dy2 O1Z C11 28.8(17) . . . . ?
Dy1 Dy2 O1Z C11 1.8(15) . . . . ?
Dy2 O1Z C11 O1Y -16(3) . . . . ?
Dy2 O1Z C11 C12 161.7(11) . . . . ?
Dy1 O1Y C11 O1Z 27(2) . . . . ?
Dy2 O1Y C11 O1Z 159.4(11) 3_665 . . . ?
Dy1 O1Y C11 C12 -150.8(10) . . . . ?
Dy2 O1Y C11 C12 -18.4(17) 3_665 . . . ?
O1M Dy3 O2Z C21 -28.1(14) . . . . ?
O2M Dy3 O2Z C21 10.4(17) . . . . ?
O3 Dy3 O2Z C21 133.5(15) . . . . ?
O4M Dy3 O2Z C21 43.7(14) . . . . ?
O3A Dy3 O2Z C21 -179.9(13) . . . . ?
O2Y Dy3 O2Z C21 -81.4(14) 3_665 . . . ?
N21 Dy3 O2Z C21 -123.9(14) . . . . ?
O7W Dy3 O2Z C21 -151(3) . . . . ?
Dy1 Dy3 O2Z C21 -32.6(15) . . . . ?
Dy1 Dy3 O2Z C21 8.3(13) 4_465 . . . ?
Dy2 Dy3 O2Z C21 39.1(14) . . . . ?
O1M Dy3 N21 C22 82.1(10) . . . . ?
O2M Dy3 N21 C22 9.2(12) . . . . ?
O3 Dy3 N21 C22 -133.0(10) . . . . ?
O4M Dy3 N21 C22 132.5(10) . . . . ?
O3A Dy3 N21 C22 -60.8(10) . . . . ?
O2Z Dy3 N21 C22 157.5(11) . . . . ?
O2Y Dy3 N21 C22 18.9(9) 3_665 . . . ?
O7W Dy3 N21 C22 -42(2) . . . . ?
Dy1 Dy3 N21 C22 40.8(10) . . . . ?
Dy1 Dy3 N21 C22 105.7(10) 4_465 . . . ?
Dy2 Dy3 N21 C22 38.0(17) . . . . ?
Dy2 N11 C12 C13 -161.9(11) 3_665 . . . ?
Dy2 N11 C12 C11 -34.4(14) 3_665 . . . ?
C14 C13 C12 N11 -50(2) . . . . ?
C14 C13 C12 C11 -172.1(16) . . . . ?
O1Z C11 C12 N11 -145.0(13) . . . . ?
O1Y C11 C12 N11 32.9(17) . . . . ?
O1Z C11 C12 C13 -17(2) . . . . ?
O1Y C11 C12 C13 160.6(14) . . . . ?
C12 C13 C14 C15 -78(2) . . . . ?
C12 C13 C14 C19 103(2) . . . . ?
C19 C14 C15 C16 4(3) . . . . ?
C13 C14 C15 C16 -175.5(19) . . . . ?
C14 C15 C16 C17 -6(4) . . . . ?
C15 C16 C17 C18 6(4) . . . . ?
C15 C16 C17 O1T -179(2) . . . . ?
C16 C17 C18 C19 -5(4) . . . . ?
O1T C17 C18 C19 -179.9(19) . . . . ?
C15 C14 C19 C18 -3(3) . . . . ?
C13 C14 C19 C18 176.6(19) . . . . ?
C17 C18 C19 C14 3(3) . . . . ?
Dy1 O2Y C21 O2Z 32(2) 4_465 . . . ?
Dy3 O2Y C21 O2Z 160.8(10) 4_465 . . . ?
Dy1 O2Y C21 C22 -151.5(9) 4_465 . . 4_465 ?
Dy3 O2Y C21 C22 -23.2(16) 4_465 . . 4_465 ?
Dy3 O2Z C21 O2Y -26(2) . . . . ?
Dy3 O2Z C21 C22 158.4(10) . . . 4_465 ?
C29 C24 C25 C26 -5(3) . . . . ?
C23 C24 C25 C26 -173.9(18) . . . . ?
C24 C25 C26 C27 4(3) . . . . ?
C25 C26 C27 C28 3(3) . . . . ?
C25 C26 C27 O2T 174.9(19) . . . . ?
O2T C27 C28 C29 179(2) . . . . ?
C26 C27 C28 C29 -9(3) . . . . ?
C25 C24 C29 C28 0(3) . . . . ?
C23 C24 C29 C28 168.9(18) . . . . ?
C27 C28 C29 C24 7(4) . . . . ?
Dy3 N21 C22 C23 -157.8(9) . . . . ?
Dy3 N21 C22 C21 -34.4(14) . . . 3_665 ?
N21 C22 C23 C24 -54.2(18) . . . . ?
C21 C22 C23 C24 -176.0(13) 3_665 . . . ?
C25 C24 C23 C22 95(2) . . . . ?
C29 C24 C23 C22 -72(2) . . . . ?
O13F Cl2F O13F Cl2F 10(11) 2_565 . . 2_565 ?
O8F Cl2F O13F Cl2F 109(3) . . . 2_565 ?
O8F Cl2F O13F Cl2F 54(3) 2_565 . . 2_565 ?
Cl2F Cl2F O13F O8F -54(3) 2_565 . . 2_565 ?
O13F Cl2F O13F O8F -44(10) 2_565 . . 2_565 ?
O8F Cl2F O13F O8F 55(5) . . . 2_565 ?
Cl2F Cl2F O8F O13F -101(4) 2_565 . . 2_565 ?
O13F Cl2F O8F O13F -149(3) . . . 2_565 ?
O8F Cl2F O8F O13F -102(4) 2_565 . . 2_565 ?
O13F Cl2F O8F Cl2F 101(4) 2_565 . . 2_565 ?
O13F Cl2F O8F Cl2F -48(3) . . . 2_565 ?
O8F Cl2F O8F Cl2F 0(5) 2_565 . . 2_565 ?
Cl4I Cl3F O6F O6W 161(3) . . . . ?
O10W Cl3F O6F O6W 102(3) . . . . ?
O9F Cl3F O6F O6W -152(3) . . . . ?
O10F Cl3F O6F O6W -32(3) . . . . ?
Cl4I Cl3F O10F O6W 155(7) . . . . ?
O10W Cl3F O10F O6W -74(4) . . . . ?
O6F Cl3F O10F O6W 42(3) . . . . ?
O9F Cl3F O10F O6W 157(3) . . . . ?
O10W Cl3F O9F Cl4I 36(2) . . . . ?
O6W Cl3F O9F Cl4I -142(6) . . . . ?
O6F Cl3F O9F Cl4I -79(2) . . . . ?
O10F Cl3F O9F Cl4I -179(2) . . . . ?
Cl3F O9F Cl4I O10W -49(3) . . . . ?
O10W Cl3F Cl4I O9F -136(3) . . . . ?
O6W Cl3F Cl4I O9F 148(5) . . . . ?
O6F Cl3F Cl4I O9F 114(2) . . . . ?
O10F Cl3F Cl4I O9F 3(7) . . . . ?
O6W Cl3F Cl4I O10W -76(5) . . . . ?
O6F Cl3F Cl4I O10W -110(2) . . . . ?
O9F Cl3F Cl4I O10W 136(3) . . . . ?
O10F Cl3F Cl4I O10W 139(7) . . . . ?
Cl3F O10F O6W O6F -59(4) . . . . ?
Cl3F O6F O6W O10F 74(4) . . . . ?
Cl4I Cl3F O6W O10F -168(3) . . . . ?
O10W Cl3F O6W O10F 130(3) . . . . ?
O6F Cl3F O6W O10F -128(4) . . . . ?
O9F Cl3F O6W O10F -51(7) . . . . ?
Cl4I Cl3F O6W O6F -40(5) . . . . ?
O10W Cl3F O6W O6F -102(3) . . . . ?
O9F Cl3F O6W O6F 76(6) . . . . ?
O10F Cl3F O6W O6F 128(4) . . . . ?
Dy3 O3A O7W O1W 174(10) . . . . ?
O1M Dy3 O7W O3A 165(3) . . . . ?
O2M Dy3 O7W O3A 101(4) . . . . ?
O3 Dy3 O7W O3A -22(4) . . . . ?
O4M Dy3 O7W O3A 67(5) . . . . ?
O2Z Dy3 O7W O3A -90(5) . . . . ?
O2Y Dy3 O7W O3A 172(5) 3_665 . . . ?
N21 Dy3 O7W O3A -117(5) . . . . ?
Dy1 Dy3 O7W O3A 141(4) . . . . ?
Dy1 Dy3 O7W O3A 131(3) 4_465 . . . ?
Dy2 Dy3 O7W O3A 81(4) . . . . ?
O1M Dy3 O7W O1W -5(13) . . . . ?
O2M Dy3 O7W O1W -70(12) . . . . ?
O3 Dy3 O7W O1W 167(12) . . . . ?
O4M Dy3 O7W O1W -104(12) . . . . ?
O3A Dy3 O7W O1W -170(16) . . . . ?
O2Z Dy3 O7W O1W 100(12) . . . . ?
O2Y Dy3 O7W O1W 2(11) 3_665 . . . ?
N21 Dy3 O7W O1W 72(12) . . . . ?
Dy1 Dy3 O7W O1W -29(12) . . . . ?
Dy1 Dy3 O7W O1W -39(14) 4_465 . . . ?
Dy2 Dy3 O7W O1W -90(12) . . . . ?
O9W O2W O9W O9W 127(6) 4_545 . . 3_455 ?
O9W O2W O9W O9W 64(3) 2_445 . . 3_455 ?
O9W O2W O9W O9W -127(6) 3_455 . . 4_545 ?
O9W O2W O9W O9W -64(3) 2_445 . . 4_545 ?
O9F Cl4I O10W Cl3F 57(3) . . . . ?
O6W Cl3F O10W Cl4I 148(3) . . . . ?
O6F Cl3F O10W Cl4I 86(2) . . . . ?
O9F Cl3F O10W Cl4I -30.9(17) . . . . ?
O10F Cl3F O10W Cl4I -167(2) . . . . ?
